data_4118046
loop_
_publ_author_name
'F. Sanem Kocak'
'Domonique O. Downing'
'Peter Zavalij'
'Yiu-Fai Lam'
'Andrei N. Vedernikov'
'Bryan Eichhorn'

_publ_section_title
;
 Surprising Acid/Base and Ion-Sequestration Chemistry of Sn94-: HSn93-,
 Ni@HSn93-, and the Sn93- Ion Revisited
;
_journal_name_full 'Journal of the American Chemical Society'
_journal_page_first 9733
_journal_page_last 9740
_journal_paper_doi 10.1021/ja3018797
_journal_volume 134
_journal_year 2012
_chemical_formula_moiety '6(C18 H36 K N2 O6), 2(Ni Sn9), C7 H8, 3(C2 H8 N2)'
_chemical_formula_sum 'C121 H248 K6 N18 Ni2 O36 Sn18'
_chemical_formula_weight 5019.81
_chemical_name_common NiSn9-cluster
_chemical_name_systematic
;
NiSn9-cluster
;
_space_group_IT_number 14
_symmetry_cell_setting monoclinic
_symmetry_space_group_name_Hall '-P 2ybc'
_symmetry_space_group_name_H-M 'P 1 21/c 1'
_atom_sites_solution_hydrogens geom
_atom_sites_solution_primary direct
_atom_sites_solution_secondary difmap
_audit_creation_method 'SHELXL-97 & ZCIF'
_cell_angle_alpha 90.00
_cell_angle_beta 93.5886(12)
_cell_angle_gamma 90.00
_cell_formula_units_Z 4
_cell_length_a 28.212(3)
_cell_length_b 23.516(3)
_cell_length_c 27.828(3)
_cell_measurement_reflns_used 39294
_cell_measurement_temperature 150(2)
_cell_measurement_theta_max 27.1
_cell_measurement_theta_min 2.3
_cell_volume 18426(4)
_computing_cell_refinement Apex2
_computing_data_collection 'Apex2 (Bruker, 2005)'
_computing_data_reduction Apex2
_computing_molecular_graphics 'XSHEL (Bruker, 2004)'
_computing_publication_material SHELXL-97
_computing_structure_refinement 'SHELXL-97 (Sheldrick, 2008)'
_computing_structure_solution 'SHELXS-97 (Sheldrick, 2008)'
_diffrn_ambient_temperature 150(2)
_diffrn_detector 'CCD area detector'
_diffrn_detector_area_resol_mean 11.198
_diffrn_detector_type 'Bruker Smart Apex II'
_diffrn_measured_fraction_theta_full 0.995
_diffrn_measured_fraction_theta_max 0.995
_diffrn_measurement_details 610,610,384
_diffrn_measurement_device_type 'three-circle diffractometer'
_diffrn_measurement_method '\w scans'
_diffrn_measurement_specimen_support 'MiTeGen loop'
_diffrn_orient_matrix_type standard
_diffrn_orient_matrix_UB_11 -0.0035829
_diffrn_orient_matrix_UB_12 -0.0014012
_diffrn_orient_matrix_UB_13 -0.0354718
_diffrn_orient_matrix_UB_21 -0.0199689
_diffrn_orient_matrix_UB_22 0.0353675
_diffrn_orient_matrix_UB_23 -0.0002450
_diffrn_orient_matrix_UB_31 0.0297452
_diffrn_orient_matrix_UB_32 0.0235680
_diffrn_orient_matrix_UB_33 -0.0017468
_diffrn_radiation_monochromator graphite
_diffrn_radiation_source 'fine-focus sealed tube'
_diffrn_radiation_type MoK\a
_diffrn_radiation_wavelength 0.71073
_diffrn_reflns_av_R_equivalents 0.0301
_diffrn_reflns_av_sigmaI/netI 0.0293
_diffrn_reflns_limit_h_max 32
_diffrn_reflns_limit_h_min -33
_diffrn_reflns_limit_k_max 27
_diffrn_reflns_limit_k_min -27
_diffrn_reflns_limit_l_max 30
_diffrn_reflns_limit_l_min -33
_diffrn_reflns_number 119472
_diffrn_reflns_theta_full 25.00
_diffrn_reflns_theta_max 25.00
_diffrn_reflns_theta_min 1.73
_diffrn_source_current 30.00
_diffrn_source_voltage 50.00
_diffrn_standards_decay_% 0
_exptl_absorpt_coefficient_mu 2.789
_exptl_absorpt_correction_T_max 0.889
_exptl_absorpt_correction_T_min 0.379
_exptl_absorpt_correction_type integration
_exptl_absorpt_process_details 'SADABS (Sheldrick, 1996)'
_exptl_crystal_colour red
_exptl_crystal_density_diffrn 1.810
_exptl_crystal_description plate
_exptl_crystal_F_000 9832
_exptl_crystal_id 'Eichhorn/Kocak Sn9Ni-cluster red plate 150K'
_exptl_crystal_size_max 0.49
_exptl_crystal_size_mid 0.319
_exptl_crystal_size_min 0.042
_refine_diff_density_max 2.519
_refine_diff_density_min -1.805
_refine_diff_density_rms 0.107
_refine_ls_extinction_method none
_refine_ls_goodness_of_fit_ref 1.066
_refine_ls_hydrogen_treatment constr
_refine_ls_matrix_type full
_refine_ls_number_parameters 2156
_refine_ls_number_reflns 32295
_refine_ls_number_restraints 1102
_refine_ls_restrained_S_all 1.078
_refine_ls_R_factor_all 0.0619
_refine_ls_R_factor_gt 0.0417
_refine_ls_shift/su_max 0.004
_refine_ls_shift/su_mean 0.000
_refine_ls_structure_factor_coef Fsqd
_refine_ls_weighting_details 'w=1/[\s^2^(Fo^2^)+(0.03P)^2^+69.P], P=(max(Fo^2^,0)+2Fc^2^)/3'
_refine_ls_weighting_scheme calc
_refine_ls_wR_factor_gt 0.0902
_refine_ls_wR_factor_ref 0.0961
_reflns_number_gt 24639
_reflns_number_total 32295
_reflns_threshold_expression >2sigma(I)
_cod_data_source_file ja3018797_si_001.cif
_cod_data_source_block 1897
_cod_original_cell_volume 18426(3)
_cod_database_code 4118046
_diffrn_measurement_frame_width-ccd -0.30
_diffrn_measurement_total_frames-ccd 1604
_diffrn_measurement_frame_time-ccd 40
_diffrn_measurement_total_time-ccd 20.5
_diffrn_detector_distance-ccd 6.000
_diffrn_measurement_frame_size-ccd 1024

loop_
_symmetry_equiv_pos_as_xyz
'x, y, z'
'-x, y+1/2, -z+1/2'
'-x, -y, -z'
'x, -y-1/2, z-1/2'

loop_
_atom_site_label
_atom_site_type_symbol
_atom_site_fract_x
_atom_site_fract_y
_atom_site_fract_z
_atom_site_U_iso_or_equiv
_atom_site_adp_type
_atom_site_occupancy
_atom_site_symmetry_multiplicity
_atom_site_calc_flag
_atom_site_refinement_flags
_atom_site_disorder_assembly
_atom_site_disorder_group
Ni1 Ni 0.38162(2) 0.74742(3) 0.19246(2) 0.03270(16) Uani 1 1 d . . .
Sn11 Sn 0.350932(16) 0.687945(18) 0.118321(15) 0.04430(11) Uani 1 1 d U A .
Sn12 Sn 0.34771(6) 0.64080(5) 0.21879(5) 0.0454(3) Uani 0.701(3) 1 d PU A 1
Sn13 Sn 0.44472(5) 0.66755(7) 0.18954(5) 0.0577(3) Uani 0.701(3) 1 d PU A 1
Sn14 Sn 0.43283(15) 0.76340(9) 0.11756(15) 0.0641(5) Uani 0.701(3) 1 d PU A 1
Sn15 Sn 0.3428(3) 0.8232(4) 0.1383(3) 0.0570(6) Uani 0.701(3) 1 d PU A 1
Sn16 Sn 0.28973(6) 0.74689(9) 0.20456(9) 0.0546(4) Uani 0.701(3) 1 d PU A 1
Sn17 Sn 0.40693(19) 0.72934(10) 0.27958(12) 0.0419(10) Uani 0.468(4) 1 d PU A 1
Sn18 Sn 0.45805(5) 0.80802(7) 0.21473(6) 0.0561(3) Uani 0.701(3) 1 d PU A 1
Sn19 Sn 0.35707(13) 0.83812(16) 0.24588(11) 0.0327(4) Uani 0.701(3) 1 d PU A 1
Sn22 Sn 0.36495(11) 0.64254(15) 0.21365(14) 0.0454(3) Uani 0.299(3) 1 d PU A 2
Sn23 Sn 0.45811(12) 0.68609(15) 0.18431(14) 0.0577(3) Uani 0.299(3) 1 d PU A 2
Sn24 Sn 0.4321(4) 0.7771(3) 0.1140(4) 0.0641(5) Uani 0.299(3) 1 d PU A 2
Sn25 Sn 0.3383(9) 0.8255(10) 0.1339(7) 0.0570(6) Uani 0.299(3) 1 d PU A 2
Sn26 Sn 0.30048(15) 0.7412(2) 0.2144(2) 0.0546(4) Uani 0.299(3) 1 d PU A 2
Sn27 Sn 0.3838(5) 0.72993(12) 0.28803(18) 0.0419(10) Uani 0.327(17) 1 d PU A 2
Sn28 Sn 0.45517(14) 0.79644(19) 0.23097(13) 0.0561(3) Uani 0.299(3) 1 d PU A 2
Sn29 Sn 0.3624(3) 0.8393(4) 0.2380(3) 0.0327(4) Uani 0.299(3) 1 d PU A 2
Sn57 Sn 0.4192(7) 0.7318(6) 0.2766(5) 0.0419(10) Uani 0.118(6) 1 d PU A 3
Sn67 Sn 0.3727(13) 0.7313(6) 0.2863(6) 0.0419(10) Uani 0.087(19) 1 d PU A 3
Ni3 Ni 0.86655(3) 0.75384(3) 0.53198(2) 0.03491(16) Uani 1 1 d . . .
Sn31 Sn 0.916214(14) 0.847050(16) 0.523426(14) 0.03860(10) Uani 1 1 d U B .
Sn32 Sn 0.812051(18) 0.849562(19) 0.54540(2) 0.04456(15) Uani 0.8525(10) 1 d PU B 1
Sn33 Sn 0.87824(3) 0.79475(3) 0.61946(2) 0.05074(16) Uani 0.8525(10) 1 d PU B 1
Sn34 Sn 0.95165(2) 0.73226(3) 0.56719(3) 0.0689(2) Uani 0.8525(10) 1 d PU B 1
Sn35 Sn 0.92332(2) 0.74364(3) 0.46040(3) 0.0587(2) Uani 0.8525(10) 1 d PU B 1
Sn36 Sn 0.82842(2) 0.79611(2) 0.452884(19) 0.04548(15) Uani 0.8525(10) 1 d PU B 1
Sn37 Sn 0.85133(3) 0.65784(3) 0.48696(4) 0.0539(2) Uani 0.8525(10) 1 d PU B 1
Sn38 Sn 0.77786(3) 0.72928(5) 0.54284(4) 0.0473(2) Uani 0.8525(10) 1 d PU B 1
Sn39 Sn 0.86033(3) 0.67003(5) 0.59457(4) 0.0572(3) Uani 0.8525(10) 1 d PU B 1
Sn42 Sn 0.85332(19) 0.81280(19) 0.59823(18) 0.0766(14) Uani 0.1475(10) 1 d PU B 2
Sn43 Sn 0.94845(16) 0.75648(17) 0.59564(17) 0.0691(12) Uani 0.1475(10) 1 d PU B 2
Sn44 Sn 0.95119(14) 0.6928(2) 0.50625(17) 0.0973(16) Uani 0.1475(10) 1 d PU B 2
Sn45 Sn 0.8906(2) 0.7612(2) 0.43597(14) 0.0962(17) Uani 0.1475(10) 1 d PU B 2
Sn46 Sn 0.81997(12) 0.82605(19) 0.4883(2) 0.0916(19) Uani 0.1475(10) 1 d PU B 2
Sn47 Sn 0.8367(2) 0.6699(2) 0.4838(3) 0.0539(2) Uani 0.1475(10) 1 d PU B 2
Sn48 Sn 0.7876(3) 0.7268(4) 0.5532(3) 0.0473(2) Uani 0.1475(10) 1 d PU B 2
Sn49 Sn 0.8745(3) 0.6641(3) 0.5860(3) 0.0572(3) Uani 0.1475(10) 1 d PU B 2
K1A K 0.56276(4) 0.61276(4) 0.94535(4) 0.0290(2) Uani 1 1 d . . .
N1A N 0.48467(17) 0.69564(18) 0.96175(17) 0.0397(11) Uani 1 1 d . . .
N2A N 0.64008(17) 0.5278(2) 0.92780(19) 0.0462(12) Uani 1 1 d . . .
C11A C 0.4536(2) 0.6708(3) 0.9962(2) 0.0447(14) Uani 1 1 d . . .
H11A H 0.4334 0.6417 0.9794 0.054 Uiso 1 1 calc R . .
H11B H 0.4324 0.7009 1.0074 0.054 Uiso 1 1 calc R . .
C12A C 0.4791(2) 0.6438(2) 1.0395(2) 0.0474(15) Uani 1 1 d . . .
H12A H 0.5009 0.6717 1.0557 0.057 Uiso 1 1 calc R . .
H12B H 0.4557 0.6318 1.0626 0.057 Uiso 1 1 calc R . .
O13A O 0.50530(13) 0.59578(15) 1.02508(12) 0.0378(9) Uani 1 1 d . . .
C14A C 0.5303(3) 0.5697(3) 1.0654(2) 0.0530(17) Uani 1 1 d . . .
H14A H 0.5080 0.5614 1.0905 0.064 Uiso 1 1 calc R . .
H14B H 0.5550 0.5960 1.0791 0.064 Uiso 1 1 calc R . .
C15A C 0.5527(2) 0.5163(3) 1.0501(2) 0.0510(16) Uani 1 1 d . . .
H15A H 0.5680 0.4967 1.0785 0.061 Uiso 1 1 calc R . .
H15B H 0.5283 0.4907 1.0349 0.061 Uiso 1 1 calc R . .
O16A O 0.58717(14) 0.52922(16) 1.01689(15) 0.0452(10) Uani 1 1 d . . .
C17A C 0.6074(2) 0.4789(3) 0.9977(3) 0.0552(17) Uani 1 1 d . . .
H17A H 0.5838 0.4601 0.9750 0.066 Uiso 1 1 calc R . .
H17B H 0.6162 0.4519 1.0241 0.066 Uiso 1 1 calc R . .
C18A C 0.6506(2) 0.4949(3) 0.9719(3) 0.0572(18) Uani 1 1 d . . .
H18A H 0.6722 0.5173 0.9940 0.069 Uiso 1 1 calc R . .
H18B H 0.6676 0.4597 0.9636 0.069 Uiso 1 1 calc R . .
C21A C 0.4578(2) 0.7068(3) 0.9164(2) 0.0489(16) Uani 1 1 d . . .
H21A H 0.4760 0.7339 0.8974 0.059 Uiso 1 1 calc R . .
H21B H 0.4275 0.7254 0.9233 0.059 Uiso 1 1 calc R . .
C22A C 0.4472(2) 0.6551(3) 0.8866(2) 0.0491(16) Uani 1 1 d . . .
H22A H 0.4294 0.6273 0.9052 0.059 Uiso 1 1 calc R . .
H22B H 0.4273 0.6655 0.8574 0.059 Uiso 1 1 calc R . .
O23A O 0.49034(13) 0.63030(17) 0.87314(13) 0.0409(9) Uani 1 1 d . . .
C24A C 0.4825(2) 0.5866(3) 0.8390(2) 0.0469(15) Uani 1 1 d . . .
H24A H 0.4622 0.6010 0.8113 0.056 Uiso 1 1 calc R . .
H24B H 0.4656 0.5547 0.8537 0.056 Uiso 1 1 calc R . .
C25A C 0.5279(2) 0.5663(3) 0.8223(2) 0.0485(16) Uani 1 1 d . . .
H25A H 0.5219 0.5372 0.7969 0.058 Uiso 1 1 calc R . .
H25B H 0.5451 0.5984 0.8082 0.058 Uiso 1 1 calc R . .
O26A O 0.55627(15) 0.54251(17) 0.86149(14) 0.0459(10) Uani 1 1 d . . .
C27A C 0.5980(3) 0.5176(3) 0.8467(3) 0.0596(19) Uani 1 1 d . . .
H27A H 0.6185 0.5472 0.8334 0.072 Uiso 1 1 calc R . .
H27B H 0.5901 0.4894 0.8210 0.072 Uiso 1 1 calc R . .
C28A C 0.6241(3) 0.4889(3) 0.8883(3) 0.063(2) Uani 1 1 d . . .
H28A H 0.6031 0.4596 0.9013 0.076 Uiso 1 1 calc R . .
H28B H 0.6521 0.4692 0.8766 0.076 Uiso 1 1 calc R . .
C31A C 0.5052(2) 0.7493(2) 0.9816(2) 0.0500(16) Uani 1 1 d . . .
H31A H 0.5134 0.7442 1.0165 0.060 Uiso 1 1 calc R . .
H31B H 0.4809 0.7797 0.9780 0.060 Uiso 1 1 calc R . .
C32A C 0.5489(2) 0.7682(2) 0.9577(2) 0.0518(16) Uani 1 1 d . . .
H32A H 0.5412 0.7737 0.9228 0.062 Uiso 1 1 calc R . .
H32B H 0.5602 0.8050 0.9714 0.062 Uiso 1 1 calc R . .
O33A O 0.58533(15) 0.72676(16) 0.96459(16) 0.0489(10) Uani 1 1 d . . .
C34A C 0.6294(2) 0.7460(3) 0.9484(3) 0.0574(18) Uani 1 1 d . . .
H34A H 0.6381 0.7828 0.9638 0.069 Uiso 1 1 calc R . .
H34B H 0.6266 0.7516 0.9131 0.069 Uiso 1 1 calc R . .
C35A C 0.6667(2) 0.7032(3) 0.9611(3) 0.0581(18) Uani 1 1 d . . .
H35A H 0.6981 0.7181 0.9532 0.070 Uiso 1 1 calc R . .
H35B H 0.6677 0.6953 0.9961 0.070 Uiso 1 1 calc R . .
O36A O 0.65662(13) 0.65226(16) 0.93502(15) 0.0450(10) Uani 1 1 d . . .
C37A C 0.6931(2) 0.6112(3) 0.9443(3) 0.0614(19) Uani 1 1 d . . .
H37A H 0.6953 0.6011 0.9789 0.074 Uiso 1 1 calc R . .
H37B H 0.7241 0.6271 0.9361 0.074 Uiso 1 1 calc R . .
C38A C 0.6821(2) 0.5591(3) 0.9146(3) 0.0560(17) Uani 1 1 d . . .
H38A H 0.6775 0.5706 0.8804 0.067 Uiso 1 1 calc R . .
H38B H 0.7098 0.5333 0.9175 0.067 Uiso 1 1 calc R . .
K1B K 0.33112(4) 0.34601(5) 0.73276(4) 0.0365(3) Uani 1 1 d . . .
N1B N 0.27860(17) 0.23561(19) 0.71397(18) 0.0430(12) Uani 1 1 d . . .
N2B N 0.38389(17) 0.45535(19) 0.74993(17) 0.0402(11) Uani 1 1 d . . .
C11B C 0.3056(2) 0.1968(3) 0.6842(3) 0.0536(17) Uani 1 1 d . . .
H11C H 0.3000 0.2078 0.6499 0.064 Uiso 1 1 calc R . .
H11D H 0.2934 0.1577 0.6878 0.064 Uiso 1 1 calc R . .
C12B C 0.3577(2) 0.1972(3) 0.6970(3) 0.0564(18) Uani 1 1 d . . .
H12C H 0.3637 0.1879 0.7315 0.068 Uiso 1 1 calc R . .
H12D H 0.3735 0.1680 0.6779 0.068 Uiso 1 1 calc R . .
O13B O 0.37681(13) 0.25170(16) 0.68745(16) 0.0461(10) Uani 1 1 d . . .
C14B C 0.4270(2) 0.2522(3) 0.6948(3) 0.0554(17) Uani 1 1 d . . .
H14C H 0.4411 0.2249 0.6726 0.067 Uiso 1 1 calc R . .
H14D H 0.4365 0.2406 0.7282 0.067 Uiso 1 1 calc R . .
C15B C 0.4447(2) 0.3106(3) 0.6856(2) 0.0521(16) Uani 1 1 d . . .
H15C H 0.4798 0.3108 0.6879 0.062 Uiso 1 1 calc R . .
H15D H 0.4337 0.3228 0.6527 0.062 Uiso 1 1 calc R . .
O16B O 0.42736(13) 0.34887(17) 0.71996(15) 0.0455(10) Uani 1 1 d . . .
C17B C 0.4525(2) 0.4013(3) 0.7201(2) 0.0473(15) Uani 1 1 d . . .
H17C H 0.4482 0.4193 0.6880 0.057 Uiso 1 1 calc R . .
H17D H 0.4868 0.3942 0.7271 0.057 Uiso 1 1 calc R . .
C18B C 0.4347(2) 0.4402(3) 0.7572(2) 0.0512(16) Uani 1 1 d . . .
H18C H 0.4400 0.4221 0.7892 0.061 Uiso 1 1 calc R . .
H18D H 0.4537 0.4756 0.7576 0.061 Uiso 1 1 calc R . .
C21B C 0.2324(2) 0.2494(3) 0.6886(2) 0.0474(15) Uani 1 1 d . . .
H21C H 0.2109 0.2649 0.7121 0.057 Uiso 1 1 calc R . .
H21D H 0.2180 0.2139 0.6753 0.057 Uiso 1 1 calc R . .
C22B C 0.2357(2) 0.2912(2) 0.6486(2) 0.0484(15) Uani 1 1 d . . .
H22C H 0.2589 0.2776 0.6259 0.058 Uiso 1 1 calc R . .
H22D H 0.2044 0.2949 0.6307 0.058 Uiso 1 1 calc R . .
O23B O 0.25023(13) 0.34501(15) 0.66763(13) 0.0385(9) Uani 1 1 d . . .
C24B C 0.2509(2) 0.3862(2) 0.6302(2) 0.0449(14) Uani 1 1 d . . .
H24C H 0.2194 0.3879 0.6125 0.054 Uiso 1 1 calc R . .
H24D H 0.2748 0.3756 0.6073 0.054 Uiso 1 1 calc R . .
C25B C 0.2628(2) 0.4425(2) 0.6519(2) 0.0434(14) Uani 1 1 d . . .
H25C H 0.2592 0.4725 0.6269 0.052 Uiso 1 1 calc R . .
H25D H 0.2409 0.4513 0.6773 0.052 Uiso 1 1 calc R . .
O26B O 0.31028(13) 0.44183(15) 0.67199(13) 0.0394(9) Uani 1 1 d . . .
C27B C 0.3256(2) 0.4965(2) 0.6895(2) 0.0461(15) Uani 1 1 d . . .
H27C H 0.3058 0.5088 0.7157 0.055 Uiso 1 1 calc R . .
H27D H 0.3221 0.5249 0.6632 0.055 Uiso 1 1 calc R . .
C28B C 0.3765(2) 0.4928(2) 0.7078(2) 0.0448(15) Uani 1 1 d . . .
H28C H 0.3956 0.4784 0.6817 0.054 Uiso 1 1 calc R . .
H28D H 0.3881 0.5314 0.7165 0.054 Uiso 1 1 calc R . .
C31B C 0.2718(2) 0.2106(3) 0.7610(3) 0.0550(17) Uani 1 1 d . . .
H31C H 0.3025 0.1949 0.7740 0.066 Uiso 1 1 calc R . .
H31D H 0.2493 0.1783 0.7565 0.066 Uiso 1 1 calc R . .
C32B C 0.2534(2) 0.2500(3) 0.7974(2) 0.0557(17) Uani 1 1 d . . .
H32C H 0.2228 0.2664 0.7850 0.067 Uiso 1 1 calc R . .
H32D H 0.2480 0.2288 0.8273 0.067 Uiso 1 1 calc R . .
O33B O 0.28719(14) 0.29458(17) 0.80768(15) 0.0469(10) Uani 1 1 d . . .
C34B C 0.2714(3) 0.3318(3) 0.8434(2) 0.0607(18) Uani 1 1 d . . .
H34C H 0.2615 0.3094 0.8712 0.073 Uiso 1 1 calc R . .
H34D H 0.2436 0.3537 0.8302 0.073 Uiso 1 1 calc R . .
C35B C 0.3100(3) 0.3714(3) 0.8596(2) 0.0571(18) Uani 1 1 d . . .
H35C H 0.3000 0.3945 0.8869 0.068 Uiso 1 1 calc R . .
H35D H 0.3386 0.3495 0.8707 0.068 Uiso 1 1 calc R . .
O36B O 0.32113(15) 0.40806(17) 0.82052(14) 0.0472(10) Uani 1 1 d . . .
C37B C 0.3593(2) 0.4449(3) 0.8337(2) 0.0536(17) Uani 1 1 d . . .
H37C H 0.3883 0.4223 0.8418 0.064 Uiso 1 1 calc R . .
H37D H 0.3519 0.4671 0.8625 0.064 Uiso 1 1 calc R . .
C38B C 0.3679(2) 0.4847(3) 0.7928(2) 0.0543(17) Uani 1 1 d . . .
H38C H 0.3382 0.5056 0.7839 0.065 Uiso 1 1 calc R . .
H38D H 0.3923 0.5129 0.8039 0.065 Uiso 1 1 calc R . .
K1C K 0.38934(5) 0.48128(5) 0.42882(4) 0.0456(3) Uani 0.672(11) 1 d P C 1
N1C N 0.4350(4) 0.4784(4) 0.3355(3) 0.049(3) Uani 0.672(11) 1 d PDU C 1
N2C N 0.3382(5) 0.4860(4) 0.5208(3) 0.060(3) Uani 0.672(11) 1 d PDU C 1
C11C C 0.4861(4) 0.4638(6) 0.3456(5) 0.063(3) Uani 0.672(11) 1 d PDU C 1
H11E H 0.5038 0.4986 0.3557 0.076 Uiso 0.672(11) 1 calc PR C 1
H11F H 0.4992 0.4498 0.3156 0.076 Uiso 0.672(11) 1 calc PR C 1
C12C C 0.4937(6) 0.4191(6) 0.3843(5) 0.069(5) Uani 0.672(11) 1 d PDU C 1
H12E H 0.4741 0.3853 0.3757 0.083 Uiso 0.672(11) 1 calc PR C 1
H12F H 0.5275 0.4073 0.3866 0.083 Uiso 0.672(11) 1 calc PR C 1
O13C O 0.4815(3) 0.4401(3) 0.4285(3) 0.051(2) Uani 0.672(11) 1 d PDU C 1
C14C C 0.4917(4) 0.3970(5) 0.4651(4) 0.054(3) Uani 0.672(11) 1 d PDU C 1
H14E H 0.5261 0.3883 0.4674 0.064 Uiso 0.672(11) 1 calc PR C 1
H14F H 0.4742 0.3617 0.4565 0.064 Uiso 0.672(11) 1 calc PR C 1
C15C C 0.4771(5) 0.4190(7) 0.5116(4) 0.055(3) Uani 0.672(11) 1 d PDU C 1
H15E H 0.4865 0.3916 0.5375 0.066 Uiso 0.672(11) 1 calc PR C 1
H15F H 0.4935 0.4555 0.5191 0.066 Uiso 0.672(11) 1 calc PR C 1
O16C O 0.4277(4) 0.4274(4) 0.5100(2) 0.052(2) Uani 0.672(11) 1 d PDU C 1
C17C C 0.4112(7) 0.4410(7) 0.5563(5) 0.067(4) Uani 0.672(11) 1 d PDU C 1
H17E H 0.4240 0.4783 0.5671 0.080 Uiso 0.672(11) 1 calc PR C 1
H17F H 0.4225 0.4119 0.5801 0.080 Uiso 0.672(11) 1 calc PR C 1
C18C C 0.3583(6) 0.4428(5) 0.5532(4) 0.070(3) Uani 0.672(11) 1 d PDU C 1
H18E H 0.3461 0.4052 0.5423 0.084 Uiso 0.672(11) 1 calc PR C 1
H18F H 0.3474 0.4497 0.5858 0.084 Uiso 0.672(11) 1 calc PR C 1
C21C C 0.4312(5) 0.5348(5) 0.3127(4) 0.044(4) Uani 0.672(11) 1 d PDU C 1
H21E H 0.3988 0.5395 0.2974 0.053 Uiso 0.672(11) 1 calc PR C 1
H21F H 0.4538 0.5369 0.2869 0.053 Uiso 0.672(11) 1 calc PR C 1
C22C C 0.4413(6) 0.5829(6) 0.3473(6) 0.046(4) Uani 0.672(11) 1 d PDU C 1
H22E H 0.4725 0.5771 0.3649 0.056 Uiso 0.672(11) 1 calc PR C 1
H22F H 0.4422 0.6193 0.3295 0.056 Uiso 0.672(11) 1 calc PR C 1
O23C O 0.4041(3) 0.5847(3) 0.3809(3) 0.042(6) Uani 0.672(11) 1 d PDU C 1
C24C C 0.4095(7) 0.6349(4) 0.4101(5) 0.049(5) Uani 0.672(11) 1 d PDU C 1
H24E H 0.4081 0.6691 0.3893 0.059 Uiso 0.672(11) 1 calc PR C 1
H24F H 0.4408 0.6344 0.4284 0.059 Uiso 0.672(11) 1 calc PR C 1
C25C C 0.3710(8) 0.6369(5) 0.4438(5) 0.048(4) Uani 0.672(11) 1 d PDU C 1
H25E H 0.3739 0.6721 0.4633 0.057 Uiso 0.672(11) 1 calc PR C 1
H25F H 0.3398 0.6377 0.4253 0.057 Uiso 0.672(11) 1 calc PR C 1
O26C O 0.3733(3) 0.5892(2) 0.4744(2) 0.042(2) Uani 0.672(11) 1 d PDU C 1
C27C C 0.3378(5) 0.5914(4) 0.5081(4) 0.062(3) Uani 0.672(11) 1 d PDU C 1
H27E H 0.3060 0.5891 0.4909 0.075 Uiso 0.672(11) 1 calc PR C 1
H27F H 0.3400 0.6280 0.5257 0.075 Uiso 0.672(11) 1 calc PR C 1
C28C C 0.3440(6) 0.5431(4) 0.5430(3) 0.074(4) Uani 0.672(11) 1 d PDU C 1
H28E H 0.3761 0.5456 0.5594 0.089 Uiso 0.672(11) 1 calc PR C 1
H28F H 0.3206 0.5473 0.5678 0.089 Uiso 0.672(11) 1 calc PR C 1
C31C C 0.4112(6) 0.4363(7) 0.3039(5) 0.065(3) Uani 0.672(11) 1 d PDU C 1
H31E H 0.4205 0.3979 0.3156 0.078 Uiso 0.672(11) 1 calc PR C 1
H31F H 0.4228 0.4406 0.2712 0.078 Uiso 0.672(11) 1 calc PR C 1
C32C C 0.3584(5) 0.4399(7) 0.3004(4) 0.066(3) Uani 0.672(11) 1 d PDU C 1
H32E H 0.3483 0.4786 0.2898 0.079 Uiso 0.672(11) 1 calc PR C 1
H32F H 0.3452 0.4123 0.2762 0.079 Uiso 0.672(11) 1 calc PR C 1
O33C O 0.3408(3) 0.4279(4) 0.3461(4) 0.057(3) Uani 0.672(11) 1 d PDU C 1
C34C C 0.2907(4) 0.4311(5) 0.3455(5) 0.075(3) Uani 0.672(11) 1 d PDU C 1
H34E H 0.2805 0.4708 0.3390 0.090 Uiso 0.672(11) 1 calc PR C 1
H34F H 0.2766 0.4069 0.3192 0.090 Uiso 0.672(11) 1 calc PR C 1
C35C C 0.2735(4) 0.4134(6) 0.3893(6) 0.090(5) Uani 0.672(11) 1 d PDU C 1
H35E H 0.2846 0.3742 0.3966 0.108 Uiso 0.672(11) 1 calc PR C 1
H35F H 0.2384 0.4132 0.3866 0.108 Uiso 0.672(11) 1 calc PR C 1
O36C O 0.2900(3) 0.4509(4) 0.4275(4) 0.068(3) Uani 0.672(11) 1 d PDU C 1
C37C C 0.2768(4) 0.4309(5) 0.4727(5) 0.071(3) Uani 0.672(11) 1 d PDU C 1
H37E H 0.2945 0.3956 0.4812 0.085 Uiso 0.672(11) 1 calc PR C 1
H37F H 0.2424 0.4220 0.4708 0.085 Uiso 0.672(11) 1 calc PR C 1
C38C C 0.2873(5) 0.4747(5) 0.5104(5) 0.078(3) Uani 0.672(11) 1 d PDU C 1
H38E H 0.2714 0.5107 0.5001 0.093 Uiso 0.672(11) 1 calc PR C 1
H38F H 0.2734 0.4622 0.5405 0.093 Uiso 0.672(11) 1 calc PR C 1
K1U K 0.38934(5) 0.48128(5) 0.42882(4) 0.0456(3) Uani 0.328(11) 1 d P C 2
N1U N 0.4237(5) 0.4740(7) 0.3282(4) 0.044(6) Uani 0.328(11) 1 d PDU C 2
N2U N 0.3725(7) 0.4837(5) 0.5332(4) 0.058(5) Uani 0.328(11) 1 d PDU C 2
C11U C 0.4747(7) 0.4577(13) 0.3274(7) 0.077(9) Uani 0.328(11) 1 d PDU C 2
H11U H 0.4945 0.4921 0.3330 0.093 Uiso 0.328(11) 1 calc PR C 2
H11V H 0.4807 0.4428 0.2951 0.093 Uiso 0.328(11) 1 calc PR C 2
C12U C 0.4899(12) 0.4136(12) 0.3645(7) 0.057(7) Uani 0.328(11) 1 d PDU C 2
H12U H 0.4683 0.3804 0.3616 0.068 Uiso 0.328(11) 1 calc PR C 2
H12V H 0.5224 0.4004 0.3591 0.068 Uiso 0.328(11) 1 calc PR C 2
O13U O 0.4888(4) 0.4369(7) 0.4104(6) 0.071(8) Uani 0.328(11) 1 d PDU C 2
C14U C 0.5059(10) 0.3931(10) 0.4442(8) 0.085(8) Uani 0.328(11) 1 d PDU C 2
H14U H 0.5393 0.3834 0.4387 0.101 Uiso 0.328(11) 1 calc PR C 2
H14V H 0.4864 0.3583 0.4396 0.101 Uiso 0.328(11) 1 calc PR C 2
C15U C 0.5024(7) 0.4153(9) 0.4931(7) 0.061(5) Uani 0.328(11) 1 d PDU C 2
H15U H 0.5170 0.3880 0.5168 0.073 Uiso 0.328(11) 1 calc PR C 2
H15V H 0.5198 0.4517 0.4966 0.073 Uiso 0.328(11) 1 calc PR C 2
O16U O 0.4545(6) 0.4238(7) 0.5023(5) 0.065(6) Uani 0.328(11) 1 d PDU C 2
C17U C 0.4485(9) 0.4357(9) 0.5518(5) 0.073(6) Uani 0.328(11) 1 d PDU C 2
H17U H 0.4639 0.4723 0.5608 0.087 Uiso 0.328(11) 1 calc PR C 2
H17V H 0.4637 0.4054 0.5721 0.087 Uiso 0.328(11) 1 calc PR C 2
C18U C 0.3970(11) 0.4387(11) 0.5603(9) 0.080(8) Uani 0.328(11) 1 d PDU C 2
H18U H 0.3819 0.4019 0.5513 0.096 Uiso 0.328(11) 1 calc PR C 2
H18V H 0.3933 0.4449 0.5950 0.096 Uiso 0.328(11) 1 calc PR C 2
C21U C 0.4174(10) 0.5308(8) 0.3064(6) 0.035(6) Uani 0.328(11) 1 d PDU C 2
H21U H 0.3832 0.5365 0.2971 0.042 Uiso 0.328(11) 1 calc PR C 2
H21V H 0.4348 0.5322 0.2767 0.042 Uiso 0.328(11) 1 calc PR C 2
C22U C 0.4341(11) 0.5787(10) 0.3387(10) 0.036(7) Uani 0.328(11) 1 d PDU C 2
H22U H 0.4677 0.5725 0.3501 0.044 Uiso 0.328(11) 1 calc PR C 2
H22V H 0.4321 0.6150 0.3207 0.044 Uiso 0.328(11) 1 calc PR C 2
O23U O 0.4046(5) 0.5811(6) 0.3793(5) 0.049(15) Uani 0.328(11) 1 d PDU C 2
C24U C 0.4112(15) 0.6334(9) 0.4051(8) 0.052(12) Uani 0.328(11) 1 d PDU C 2
H24U H 0.4014 0.6658 0.3839 0.062 Uiso 0.328(11) 1 calc PR C 2
H24V H 0.4451 0.6383 0.4155 0.062 Uiso 0.328(11) 1 calc PR C 2
C25U C 0.3822(14) 0.6323(10) 0.4476(8) 0.043(7) Uani 0.328(11) 1 d PDU C 2
H25U H 0.3860 0.6687 0.4653 0.052 Uiso 0.328(11) 1 calc PR C 2
H25V H 0.3482 0.6282 0.4369 0.052 Uiso 0.328(11) 1 calc PR C 2
O26U O 0.3958(5) 0.5870(4) 0.4786(4) 0.039(4) Uani 0.328(11) 1 d PDU C 2
C27U C 0.3718(9) 0.5890(6) 0.5216(6) 0.055(5) Uani 0.328(11) 1 d PDU C 2
H27U H 0.3371 0.5878 0.5138 0.066 Uiso 0.328(11) 1 calc PR C 2
H27V H 0.3794 0.6252 0.5386 0.066 Uiso 0.328(11) 1 calc PR C 2
C28U C 0.3862(10) 0.5398(6) 0.5536(5) 0.068(7) Uani 0.328(11) 1 d PDU C 2
H28U H 0.4211 0.5407 0.5600 0.082 Uiso 0.328(11) 1 calc PR C 2
H28V H 0.3716 0.5445 0.5848 0.082 Uiso 0.328(11) 1 calc PR C 2
C31U C 0.3926(9) 0.4334(11) 0.3019(8) 0.066(8) Uani 0.328(11) 1 d PDU C 2
H31U H 0.4032 0.3944 0.3107 0.079 Uiso 0.328(11) 1 calc PR C 2
H31V H 0.3962 0.4383 0.2670 0.079 Uiso 0.328(11) 1 calc PR C 2
C32U C 0.3414(8) 0.4392(17) 0.3113(7) 0.078(9) Uani 0.328(11) 1 d PDU C 2
H32U H 0.3307 0.4787 0.3048 0.093 Uiso 0.328(11) 1 calc PR C 2
H32V H 0.3221 0.4135 0.2897 0.093 Uiso 0.328(11) 1 calc PR C 2
O33U O 0.3350(5) 0.4249(8) 0.3602(5) 0.084(9) Uani 0.328(11) 1 d PDU C 2
C34U C 0.2867(6) 0.4293(10) 0.3713(8) 0.116(13) Uani 0.328(11) 1 d PDU C 2
H34U H 0.2761 0.4691 0.3666 0.139 Uiso 0.328(11) 1 calc PR C 2
H34V H 0.2671 0.4052 0.3487 0.139 Uiso 0.328(11) 1 calc PR C 2
C35U C 0.2793(6) 0.4126(8) 0.4185(8) 0.063(6) Uani 0.328(11) 1 d PDU C 2
H35U H 0.2902 0.3729 0.4236 0.075 Uiso 0.328(11) 1 calc PR C 2
H35V H 0.2450 0.4141 0.4238 0.075 Uiso 0.328(11) 1 calc PR C 2
O36U O 0.3046(5) 0.4490(6) 0.4524(6) 0.071(6) Uani 0.328(11) 1 d PDU C 2
C37U C 0.3016(7) 0.4305(7) 0.5004(7) 0.068(7) Uani 0.328(11) 1 d PDU C 2
H37U H 0.3199 0.3949 0.5057 0.081 Uiso 0.328(11) 1 calc PR C 2
H37V H 0.2680 0.4228 0.5067 0.081 Uiso 0.328(11) 1 calc PR C 2
C38U C 0.3210(8) 0.4754(10) 0.5339(8) 0.079(8) Uani 0.328(11) 1 d PDU C 2
H38U H 0.3050 0.5119 0.5255 0.095 Uiso 0.328(11) 1 calc PR C 2
H38V H 0.3133 0.4654 0.5671 0.095 Uiso 0.328(11) 1 calc PR C 2
K1D K 0.17661(4) 0.66027(5) 0.94799(4) 0.0376(3) Uani 1 1 d . . .
N1D N 0.27443(17) 0.6748(2) 0.91327(18) 0.0484(13) Uani 1 1 d . . .
N2D N 0.07902(16) 0.6449(2) 0.98123(17) 0.0446(12) Uani 1 1 d . . .
C11D C 0.2708(3) 0.6762(3) 0.8603(2) 0.065(2) Uani 1 1 d . . .
H11G H 0.2666 0.6368 0.8483 0.078 Uiso 1 1 calc R . .
H11H H 0.3012 0.6906 0.8490 0.078 Uiso 1 1 calc R . .
C12D C 0.2314(3) 0.7118(3) 0.8388(2) 0.0606(19) Uani 1 1 d . . .
H12G H 0.2340 0.7508 0.8522 0.073 Uiso 1 1 calc R . .
H12H H 0.2338 0.7142 0.8035 0.073 Uiso 1 1 calc R . .
O13D O 0.18683(16) 0.68792(19) 0.84900(15) 0.0555(11) Uani 1 1 d . . .
C14D C 0.1500(3) 0.7227(3) 0.8288(3) 0.066(2) Uani 1 1 d . . .
H14G H 0.1528 0.7256 0.7936 0.079 Uiso 1 1 calc R . .
H14H H 0.1531 0.7614 0.8426 0.079 Uiso 1 1 calc R . .
C15D C 0.1037(3) 0.6997(3) 0.8381(2) 0.068(2) Uani 1 1 d . . .
H15G H 0.0786 0.7240 0.8225 0.082 Uiso 1 1 calc R . .
H15H H 0.1004 0.6611 0.8241 0.082 Uiso 1 1 calc R . .
O16D O 0.09784(15) 0.6970(2) 0.88847(15) 0.0528(11) Uani 1 1 d . . .
C17D C 0.0521(2) 0.6776(3) 0.8982(2) 0.0617(19) Uani 1 1 d . . .
H17G H 0.0476 0.6384 0.8860 0.074 Uiso 1 1 calc R . .
H17H H 0.0279 0.7021 0.8813 0.074 Uiso 1 1 calc R . .
C18D C 0.0455(2) 0.6788(3) 0.9512(2) 0.0599(18) Uani 1 1 d . . .
H18G H 0.0478 0.7187 0.9623 0.072 Uiso 1 1 calc R . .
H18H H 0.0130 0.6653 0.9565 0.072 Uiso 1 1 calc R . .
C21D C 0.3046(2) 0.6266(3) 0.9298(3) 0.0628(19) Uani 1 1 d . . .
H21G H 0.3155 0.6328 0.9639 0.075 Uiso 1 1 calc R . .
H21H H 0.3331 0.6257 0.9107 0.075 Uiso 1 1 calc R . .
C22D C 0.2798(2) 0.5702(3) 0.9253(3) 0.0571(18) Uani 1 1 d . . .
H22G H 0.2671 0.5646 0.8916 0.069 Uiso 1 1 calc R . .
H22H H 0.3028 0.5393 0.9334 0.069 Uiso 1 1 calc R . .
O23D O 0.24249(15) 0.56775(17) 0.95627(16) 0.0512(11) Uani 1 1 d . . .
C24D C 0.2220(2) 0.5133(3) 0.9579(3) 0.0535(17) Uani 1 1 d . . .
H24G H 0.2463 0.4853 0.9696 0.064 Uiso 1 1 calc R . .
H24H H 0.2099 0.5018 0.9251 0.064 Uiso 1 1 calc R . .
C25D C 0.1826(2) 0.5139(3) 0.9903(2) 0.0553(17) Uani 1 1 d . . .
H25G H 0.1703 0.4748 0.9940 0.066 Uiso 1 1 calc R . .
H25H H 0.1943 0.5278 1.0225 0.066 Uiso 1 1 calc R . .
O26D O 0.14534(15) 0.54993(17) 0.97130(15) 0.0491(10) Uani 1 1 d . . .
C27D C 0.1035(2) 0.5442(3) 0.9966(2) 0.0567(18) Uani 1 1 d . . .
H27G H 0.1108 0.5521 1.0312 0.068 Uiso 1 1 calc R . .
H27H H 0.0914 0.5048 0.9934 0.068 Uiso 1 1 calc R . .
C28D C 0.0671(2) 0.5844(3) 0.9769(2) 0.0554(17) Uani 1 1 d . . .
H28G H 0.0603 0.5756 0.9424 0.066 Uiso 1 1 calc R . .
H28H H 0.0375 0.5777 0.9934 0.066 Uiso 1 1 calc R . .
C31D C 0.2948(3) 0.7277(3) 0.9330(3) 0.0637(19) Uani 1 1 d . . .
H31G H 0.2822 0.7599 0.9132 0.076 Uiso 1 1 calc R . .
H31H H 0.3297 0.7266 0.9304 0.076 Uiso 1 1 calc R . .
C32D C 0.2849(2) 0.7387(3) 0.9847(3) 0.064(2) Uani 1 1 d . . .
H32G H 0.2965 0.7063 1.0049 0.077 Uiso 1 1 calc R . .
H32H H 0.3020 0.7733 0.9962 0.077 Uiso 1 1 calc R . .
O33D O 0.23567(15) 0.74596(19) 0.98926(15) 0.0529(11) Uani 1 1 d . . .
C34D C 0.2257(3) 0.7609(3) 1.0371(2) 0.070(2) Uani 1 1 d . . .
H34G H 0.2424 0.7968 1.0462 0.084 Uiso 1 1 calc R . .
H34H H 0.2377 0.7308 1.0595 0.084 Uiso 1 1 calc R . .
C35D C 0.1743(3) 0.7683(3) 1.0411(3) 0.0628(19) Uani 1 1 d . . .
H35G H 0.1682 0.7820 1.0738 0.075 Uiso 1 1 calc R . .
H35H H 0.1620 0.7972 1.0176 0.075 Uiso 1 1 calc R . .
O36D O 0.15040(15) 0.71580(18) 1.03209(15) 0.0517(11) Uani 1 1 d . . .
C37D C 0.1017(2) 0.7193(3) 1.0422(2) 0.0540(17) Uani 1 1 d . . .
H37G H 0.0857 0.7492 1.0220 0.065 Uiso 1 1 calc R . .
H37H H 0.0989 0.7295 1.0764 0.065 Uiso 1 1 calc R . .
C38D C 0.0780(2) 0.6625(3) 1.0318(2) 0.0528(16) Uani 1 1 d . . .
H38G H 0.0942 0.6331 1.0524 0.063 Uiso 1 1 calc R . .
H38H H 0.0446 0.6646 1.0405 0.063 Uiso 1 1 calc R . .
K1E K 0.11326(5) 0.52146(5) 0.69399(5) 0.0401(3) Uani 1 1 d . . .
N1E N 0.16167(17) 0.4958(2) 0.79312(18) 0.0455(12) Uani 1 1 d . . .
N2E N 0.0640(2) 0.5451(3) 0.5952(2) 0.0618(15) Uani 1 1 d . . .
C11E C 0.1559(2) 0.4357(3) 0.8044(2) 0.0531(16) Uani 1 1 d . . .
H11I H 0.1239 0.4298 0.8161 0.064 Uiso 1 1 calc R . .
H11J H 0.1795 0.4253 0.8308 0.064 Uiso 1 1 calc R . .
C12E C 0.1620(2) 0.3971(3) 0.7626(2) 0.0556(17) Uani 1 1 d . . .
H12I H 0.1935 0.4035 0.7499 0.067 Uiso 1 1 calc R . .
H12J H 0.1604 0.3570 0.7733 0.067 Uiso 1 1 calc R . .
O13E O 0.12572(15) 0.40752(16) 0.72570(15) 0.0481(10) Uani 1 1 d . . .
C14E C 0.1289(2) 0.3696(3) 0.6868(3) 0.0555(17) Uani 1 1 d . . .
H14I H 0.1299 0.3300 0.6988 0.067 Uiso 1 1 calc R . .
H14J H 0.1585 0.3770 0.6705 0.067 Uiso 1 1 calc R . .
C15E C 0.0873(2) 0.3772(2) 0.6521(3) 0.0538(17) Uani 1 1 d . . .
H15I H 0.0875 0.3477 0.6267 0.065 Uiso 1 1 calc R . .
H15J H 0.0576 0.3734 0.6689 0.065 Uiso 1 1 calc R . .
O16E O 0.08997(17) 0.43211(18) 0.63126(15) 0.0551(11) Uani 1 1 d . . .
C17E C 0.0535(3) 0.4402(3) 0.5943(2) 0.0637(19) Uani 1 1 d . . .
H17I H 0.0224 0.4441 0.6086 0.076 Uiso 1 1 calc R . .
H17J H 0.0519 0.4068 0.5725 0.076 Uiso 1 1 calc R . .
C18E C 0.0638(3) 0.4923(3) 0.5666(3) 0.070(2) Uani 1 1 d . . .
H18I H 0.0952 0.4880 0.5529 0.084 Uiso 1 1 calc R . .
H18J H 0.0397 0.4960 0.5393 0.084 Uiso 1 1 calc R . .
C21E C 0.1398(2) 0.5308(3) 0.8297(2) 0.0538(17) Uani 1 1 d . . .
H21I H 0.1531 0.5697 0.8290 0.065 Uiso 1 1 calc R . .
H21J H 0.1479 0.5145 0.8619 0.065 Uiso 1 1 calc R . .
C22E C 0.0870(2) 0.5340(3) 0.8217(2) 0.0487(15) Uani 1 1 d . . .
H22I H 0.0736 0.4952 0.8184 0.058 Uiso 1 1 calc R . .
H22J H 0.0734 0.5525 0.8496 0.058 Uiso 1 1 calc R . .
O23E O 0.07519(14) 0.56560(17) 0.77929(15) 0.0464(10) Uani 1 1 d . . .
C24E C 0.0257(2) 0.5761(3) 0.7733(2) 0.0576(18) Uani 1 1 d . . .
H24I H 0.0152 0.5979 0.8012 0.069 Uiso 1 1 calc R . .
H24J H 0.0082 0.5396 0.7716 0.069 Uiso 1 1 calc R . .
C25E C 0.0156(3) 0.6090(3) 0.7281(3) 0.0619(19) Uani 1 1 d . . .
H25I H -0.0181 0.6210 0.7259 0.074 Uiso 1 1 calc R . .
H25J H 0.0357 0.6436 0.7287 0.074 Uiso 1 1 calc R . .
O26E O 0.02486(16) 0.57583(18) 0.68780(16) 0.0541(11) Uani 1 1 d . . .
C27E C 0.0106(3) 0.6039(3) 0.6431(3) 0.071(2) Uani 1 1 d . . .
H27I H 0.0309 0.6377 0.6388 0.086 Uiso 1 1 calc R . .
H27J H -0.0227 0.6168 0.6437 0.086 Uiso 1 1 calc R . .
C28E C 0.0154(3) 0.5634(4) 0.6023(3) 0.076(2) Uani 1 1 d . . .
H28I H -0.0041 0.5293 0.6079 0.091 Uiso 1 1 calc R . .
H28J H 0.0023 0.5816 0.5723 0.091 Uiso 1 1 calc R . .
C31E C 0.2123(2) 0.5108(3) 0.7908(3) 0.0567(18) Uani 1 1 d . . .
H31I H 0.2285 0.4799 0.7740 0.068 Uiso 1 1 calc R . .
H31J H 0.2270 0.5131 0.8240 0.068 Uiso 1 1 calc R . .
C32E C 0.2207(2) 0.5653(3) 0.7658(3) 0.0603(18) Uani 1 1 d . . .
H32I H 0.2026 0.5961 0.7805 0.072 Uiso 1 1 calc R . .
H32J H 0.2549 0.5750 0.7693 0.072 Uiso 1 1 calc R . .
O33E O 0.20616(15) 0.56030(18) 0.71642(17) 0.0557(12) Uani 1 1 d . . .
C34E C 0.2166(3) 0.6103(3) 0.6906(3) 0.081(3) Uani 1 1 d . . .
H34I H 0.2506 0.6204 0.6968 0.097 Uiso 1 1 calc R . .
H34J H 0.1972 0.6423 0.7015 0.097 Uiso 1 1 calc R . .
C35E C 0.2061(3) 0.6004(3) 0.6380(3) 0.082(3) Uani 1 1 d . . .
H35I H 0.2183 0.6325 0.6193 0.098 Uiso 1 1 calc R . .
H35J H 0.2219 0.5651 0.6280 0.098 Uiso 1 1 calc R . .
O36E O 0.15603(17) 0.5955(2) 0.62885(19) 0.0648(13) Uani 1 1 d . . .
C37E C 0.1431(3) 0.5835(3) 0.5792(3) 0.080(3) Uani 1 1 d . . .
H37I H 0.1526 0.5442 0.5711 0.096 Uiso 1 1 calc R . .
H37J H 0.1593 0.6102 0.5581 0.096 Uiso 1 1 calc R . .
C38E C 0.0903(3) 0.5900(4) 0.5718(3) 0.081(3) Uani 1 1 d . . .
H38I H 0.0810 0.6274 0.5846 0.097 Uiso 1 1 calc R . .
H38J H 0.0813 0.5897 0.5368 0.097 Uiso 1 1 calc R . .
K1F K 0.10842(4) 0.55602(5) 0.19411(4) 0.0361(3) Uani 1 1 d . . .
N1F N 0.03546(17) 0.6402(2) 0.21904(18) 0.0444(12) Uani 1 1 d . . .
N2F N 0.18382(18) 0.4727(2) 0.17194(18) 0.0453(12) Uani 1 1 d . . .
C11F C 0.0443(2) 0.6959(3) 0.1975(3) 0.0569(18) Uani 1 1 d . . .
H11K H 0.0273 0.7255 0.2151 0.068 Uiso 1 1 calc R . .
H11L H 0.0310 0.6959 0.1637 0.068 Uiso 1 1 calc R . .
C12F C 0.0961(2) 0.7112(3) 0.1984(3) 0.0619(19) Uani 1 1 d . . .
H12K H 0.0997 0.7507 0.1870 0.074 Uiso 1 1 calc R . .
H12L H 0.1104 0.7086 0.2317 0.074 Uiso 1 1 calc R . .
O13F O 0.11972(14) 0.67307(17) 0.16805(16) 0.0496(11) Uani 1 1 d . . .
C14F C 0.1677(2) 0.6898(3) 0.1641(3) 0.0610(19) Uani 1 1 d . . .
H14K H 0.1833 0.6949 0.1966 0.073 Uiso 1 1 calc R . .
H14L H 0.1687 0.7266 0.1469 0.073 Uiso 1 1 calc R . .
C15F C 0.1937(2) 0.6462(3) 0.1375(3) 0.0571(18) Uani 1 1 d . . .
H15K H 0.1772 0.6395 0.1055 0.069 Uiso 1 1 calc R . .
H15L H 0.2263 0.6597 0.1326 0.069 Uiso 1 1 calc R . .
O16F O 0.19555(14) 0.59471(17) 0.16448(15) 0.0473(10) Uani 1 1 d . . .
C17F C 0.2310(2) 0.5572(3) 0.1489(2) 0.0565(18) Uani 1 1 d . . .
H17K H 0.2627 0.5749 0.1543 0.068 Uiso 1 1 calc R . .
H17L H 0.2254 0.5495 0.1140 0.068 Uiso 1 1 calc R . .
C18F C 0.2292(2) 0.5027(3) 0.1766(2) 0.0565(18) Uani 1 1 d . . .
H18K H 0.2543 0.4770 0.1658 0.068 Uiso 1 1 calc R . .
H18L H 0.2368 0.5111 0.2111 0.068 Uiso 1 1 calc R . .
C21F C 0.0386(2) 0.6449(3) 0.2719(2) 0.0599(19) Uani 1 1 d . . .
H21K H 0.0114 0.6679 0.2816 0.072 Uiso 1 1 calc R . .
H21L H 0.0680 0.6659 0.2818 0.072 Uiso 1 1 calc R . .
C22F C 0.0388(2) 0.5897(3) 0.2989(2) 0.0585(18) Uani 1 1 d . . .
H22K H 0.0381 0.5973 0.3338 0.070 Uiso 1 1 calc R . .
H22L H 0.0102 0.5674 0.2886 0.070 Uiso 1 1 calc R . .
O23F O 0.08022(15) 0.55824(18) 0.28968(14) 0.0489(10) Uani 1 1 d . . .
C24F C 0.0813(3) 0.5052(3) 0.3143(2) 0.0582(18) Uani 1 1 d . . .
H24K H 0.0565 0.4797 0.2997 0.070 Uiso 1 1 calc R . .
H24L H 0.0749 0.5112 0.3485 0.070 Uiso 1 1 calc R . .
C25F C 0.1286(2) 0.4787(3) 0.3112(2) 0.0551(17) Uani 1 1 d . . .
H25K H 0.1536 0.5044 0.3252 0.066 Uiso 1 1 calc R . .
H25L H 0.1301 0.4426 0.3297 0.066 Uiso 1 1 calc R . .
O26F O 0.13622(16) 0.46784(18) 0.26246(15) 0.0526(11) Uani 1 1 d . . .
C27F C 0.1807(3) 0.4413(3) 0.2572(3) 0.068(2) Uani 1 1 d . . .
H27K H 0.1836 0.4071 0.2778 0.082 Uiso 1 1 calc R . .
H27L H 0.2067 0.4678 0.2674 0.082 Uiso 1 1 calc R . .
C28F C 0.1846(3) 0.4249(3) 0.2054(3) 0.065(2) Uani 1 1 d . . .
H28K H 0.2146 0.4036 0.2026 0.078 Uiso 1 1 calc R . .
H28L H 0.1581 0.3990 0.1957 0.078 Uiso 1 1 calc R . .
C31F C -0.0118(2) 0.6194(3) 0.2013(2) 0.0486(15) Uani 1 1 d . . .
H31K H -0.0350 0.6509 0.2025 0.058 Uiso 1 1 calc R . .
H31L H -0.0219 0.5889 0.2230 0.058 Uiso 1 1 calc R . .
C32F C -0.0124(2) 0.5968(3) 0.1509(2) 0.0463(15) Uani 1 1 d . . .
H32K H -0.0455 0.5883 0.1390 0.056 Uiso 1 1 calc R . .
H32L H 0.0005 0.6258 0.1294 0.056 Uiso 1 1 calc R . .
O33F O 0.01566(13) 0.54630(16) 0.15017(13) 0.0402(9) Uani 1 1 d . . .
C34F C 0.0152(2) 0.5241(3) 0.1026(2) 0.0473(15) Uani 1 1 d . . .
H34K H 0.0282 0.5527 0.0808 0.057 Uiso 1 1 calc R . .
H34L H -0.0178 0.5154 0.0908 0.057 Uiso 1 1 calc R . .
C35F C 0.0444(2) 0.4715(3) 0.1024(2) 0.0476(15) Uani 1 1 d . . .
H35K H 0.0329 0.4440 0.1260 0.057 Uiso 1 1 calc R . .
H35L H 0.0414 0.4537 0.0701 0.057 Uiso 1 1 calc R . .
O36F O 0.09261(14) 0.48476(16) 0.11458(14) 0.0444(10) Uani 1 1 d . . .
C37F C 0.1222(2) 0.4359(3) 0.1114(2) 0.0548(17) Uani 1 1 d . . .
H37K H 0.1182 0.4195 0.0786 0.066 Uiso 1 1 calc R . .
H37L H 0.1129 0.4067 0.1346 0.066 Uiso 1 1 calc R . .
C38F C 0.1735(2) 0.4530(3) 0.1224(2) 0.0569(18) Uani 1 1 d . . .
H38K H 0.1941 0.4201 0.1163 0.068 Uiso 1 1 calc R . .
H38L H 0.1816 0.4838 0.1000 0.068 Uiso 1 1 calc R . .
N1G N 0.4211(4) 0.2971(4) 0.8356(4) 0.178(5) Uani 0.729(13) 1 d PDU D 1
H1G1 H 0.4054 0.3233 0.8526 0.267 Uiso 0.729(13) 1 calc PR D 1
H1G2 H 0.4165 0.3045 0.8036 0.267 Uiso 0.729(13) 1 calc PR D 1
H1G3 H 0.4527 0.2988 0.8444 0.267 Uiso 0.00 1 calc PR D 1
C2G C 0.4035(4) 0.2409(5) 0.8456(4) 0.132(4) Uani 0.729(13) 1 d PDU D 1
H2G1 H 0.4236 0.2117 0.8314 0.159 Uiso 0.729(13) 1 calc PR D 1
H2G2 H 0.3706 0.2365 0.8314 0.159 Uiso 0.729(13) 1 calc PR D 1
C3G C 0.4044(6) 0.2337(6) 0.8988(4) 0.132(4) Uani 0.729(13) 1 d PDU D 1
H3G1 H 0.4380 0.2302 0.9111 0.158 Uiso 0.729(13) 1 calc PR D 1
H3G2 H 0.3918 0.2690 0.9127 0.158 Uiso 0.729(13) 1 calc PR D 1
N4G N 0.3794(5) 0.1877(6) 0.9162(4) 0.132(5) Uani 0.729(13) 1 d PDU D 1
H4G1 H 0.3480 0.1912 0.9067 0.198 Uiso 0.729(13) 1 calc PR D 1
H4G2 H 0.3828 0.1872 0.9490 0.198 Uiso 0.729(13) 1 calc PR D 1
H4G3 H 0.3909 0.1548 0.9044 0.198 Uiso 0.00 1 calc PR D 1
N1K N 0.4211(4) 0.2971(4) 0.8356(4) 0.178(5) Uani 0.271(13) 1 d PDU D 2
H1K1 H 0.4227 0.3181 0.8632 0.267 Uiso 0.271(13) 1 calc PR D 2
H1K2 H 0.4012 0.3143 0.8132 0.267 Uiso 0.271(13) 1 calc PR D 2
H1K3 H 0.4506 0.2943 0.8243 0.267 Uiso 0.00 1 calc PR D 2
C2K C 0.4035(4) 0.2409(5) 0.8456(4) 0.132(4) Uani 0.271(13) 1 d PDU D 2
H2K1 H 0.4206 0.2121 0.8274 0.159 Uiso 0.271(13) 1 calc PR D 2
H2K2 H 0.3692 0.2384 0.8356 0.159 Uiso 0.271(13) 1 calc PR D 2
C3K C 0.4108(11) 0.2298(12) 0.8981(5) 0.132(4) Uani 0.271(13) 1 d PDU D 2
H3K1 H 0.4147 0.1884 0.9036 0.158 Uiso 0.271(13) 1 calc PR D 2
H3K2 H 0.4402 0.2489 0.9108 0.158 Uiso 0.271(13) 1 calc PR D 2
N4K N 0.3727(13) 0.2494(18) 0.9225(8) 0.132(5) Uani 0.271(13) 1 d PDU D 2
H4K1 H 0.3510 0.2658 0.9013 0.198 Uiso 0.271(13) 1 calc PR D 2
H4K2 H 0.3831 0.2755 0.9449 0.198 Uiso 0.271(13) 1 calc PR D 2
H4K3 H 0.3590 0.2197 0.9374 0.198 Uiso 0.00 1 calc PR D 2
N1H N 0.1737(9) 0.625(2) 0.325(3) 0.111(4) Uani 0.113(12) 1 d PDU E 1
H1H1 H 0.1649 0.5889 0.3160 0.166 Uiso 0.113(12) 1 calc PR E 1
H1H2 H 0.1523 0.6501 0.3110 0.166 Uiso 0.113(12) 1 calc PR E 1
H1H3 H 0.1746 0.6283 0.3572 0.166 Uiso 0.00 1 calc PR E 1
C2H C 0.2191(3) 0.6365(4) 0.3083(3) 0.091(3) Uani 0.113(12) 1 d PDU E 1
H2H1 H 0.2316 0.6717 0.3240 0.109 Uiso 0.113(12) 1 calc PR E 1
H2H2 H 0.2160 0.6436 0.2732 0.109 Uiso 0.113(12) 1 calc PR E 1
C3H C 0.2538(3) 0.5901(4) 0.3181(3) 0.090(3) Uani 0.113(12) 1 d PDU E 1
H3H1 H 0.2367 0.5533 0.3171 0.108 Uiso 0.113(12) 1 calc PR E 1
H3H2 H 0.2764 0.5896 0.2923 0.108 Uiso 0.113(12) 1 calc PR E 1
N4H N 0.279(3) 0.595(3) 0.3622(19) 0.149(5) Uani 0.113(12) 1 d PDU E 1
H4H1 H 0.2931 0.6301 0.3642 0.223 Uiso 0.113(12) 1 calc PR E 1
H4H2 H 0.3016 0.5678 0.3651 0.223 Uiso 0.113(12) 1 calc PR E 1
H4H3 H 0.2588 0.5916 0.3863 0.223 Uiso 0.00 1 calc PR E 1
N1L N 0.1802(3) 0.6269(4) 0.2762(4) 0.111(4) Uani 0.887(12) 1 d PDU E 2
H1L1 H 0.1530 0.6353 0.2908 0.166 Uiso 0.887(12) 1 calc PR E 2
H1L2 H 0.1797 0.5898 0.2671 0.166 Uiso 0.887(12) 1 calc PR E 2
H1L3 H 0.1823 0.6495 0.2499 0.166 Uiso 0.00 1 calc PR E 2
C2L C 0.2191(3) 0.6365(4) 0.3083(3) 0.091(3) Uani 0.887(12) 1 d PDU E 2
H2L1 H 0.2069 0.6479 0.3394 0.109 Uiso 0.887(12) 1 calc PR E 2
H2L2 H 0.2367 0.6695 0.2962 0.109 Uiso 0.887(12) 1 calc PR E 2
C3L C 0.2538(3) 0.5901(4) 0.3181(3) 0.090(3) Uani 0.887(12) 1 d PDU E 2
H3L1 H 0.2387 0.5589 0.3355 0.108 Uiso 0.887(12) 1 calc PR E 2
H3L2 H 0.2642 0.5748 0.2873 0.108 Uiso 0.887(12) 1 calc PR E 2
N4L N 0.2929(3) 0.6112(5) 0.3459(4) 0.149(5) Uani 0.887(12) 1 d PDU E 2
H4L1 H 0.2906 0.6497 0.3483 0.223 Uiso 0.887(12) 1 calc PR E 2
H4L2 H 0.3201 0.6021 0.3317 0.223 Uiso 0.887(12) 1 calc PR E 2
H4L3 H 0.2936 0.5955 0.3759 0.223 Uiso 0.00 1 calc PR E 2
N1I N 0.9414(5) 0.6735(5) 0.8264(4) 0.083(3) Uani 0.536(8) 1 d PDU F 1
H1I1 H 0.9188 0.6745 0.8484 0.125 Uiso 0.536(8) 1 calc PR F 1
H1I2 H 0.9707 0.6729 0.8420 0.125 Uiso 0.536(8) 1 calc PR F 1
H1I3 H 0.9374 0.6417 0.8080 0.125 Uiso 0.00 1 calc PR F 1
C2I C 0.9371(4) 0.7215(4) 0.7972(4) 0.142(5) Uani 0.536(8) 1 d PDU F 1
H2I1 H 0.9687 0.7401 0.7986 0.171 Uiso 0.536(8) 1 calc PR F 1
H2I2 H 0.9153 0.7480 0.8125 0.171 Uiso 0.536(8) 1 calc PR F 1
C3I C 0.9208(4) 0.7176(6) 0.7458(4) 0.154(5) Uani 0.536(8) 1 d PDU F 1
H3I1 H 0.9331 0.7508 0.7286 0.185 Uiso 0.536(8) 1 calc PR F 1
H3I2 H 0.9346 0.6830 0.7320 0.185 Uiso 0.536(8) 1 calc PR F 1
N4I N 0.8722(5) 0.7157(9) 0.7376(6) 0.140(6) Uani 0.536(8) 1 d PDU F 1
H4I1 H 0.8607 0.6842 0.7518 0.209 Uiso 0.536(8) 1 calc PR F 1
H4I2 H 0.8647 0.7143 0.7053 0.209 Uiso 0.536(8) 1 calc PR F 1
H4I3 H 0.8591 0.7473 0.7501 0.209 Uiso 0.00 1 calc PR F 1
N1M N 0.8990(5) 0.7044(7) 0.8244(4) 0.083(3) Uani 0.464(8) 1 d PDU F 2
H1M1 H 0.8911 0.7333 0.8441 0.125 Uiso 0.464(8) 1 calc PR F 2
H1M2 H 0.9078 0.6734 0.8425 0.125 Uiso 0.464(8) 1 calc PR F 2
H1M3 H 0.8735 0.6954 0.8042 0.125 Uiso 0.00 1 calc PR F 2
C2M C 0.9371(4) 0.7215(4) 0.7972(4) 0.142(5) Uani 0.464(8) 1 d PDU F 2
H2M1 H 0.9649 0.6964 0.8041 0.171 Uiso 0.464(8) 1 calc PR F 2
H2M2 H 0.9466 0.7611 0.8054 0.171 Uiso 0.464(8) 1 calc PR F 2
C3M C 0.9208(4) 0.7176(6) 0.7458(4) 0.154(5) Uani 0.464(8) 1 d PDU F 2
H3M1 H 0.9068 0.7546 0.7355 0.185 Uiso 0.464(8) 1 calc PR F 2
H3M2 H 0.9486 0.7108 0.7267 0.185 Uiso 0.464(8) 1 calc PR F 2
N4M N 0.8882(8) 0.6759(9) 0.7357(7) 0.140(6) Uani 0.464(8) 1 d PDU F 2
H4M1 H 0.8952 0.6451 0.7546 0.209 Uiso 0.464(8) 1 calc PR F 2
H4M2 H 0.8889 0.6658 0.7042 0.209 Uiso 0.464(8) 1 calc PR F 2
H4M3 H 0.8587 0.6890 0.7415 0.209 Uiso 0.00 1 calc PR F 2
C1J C 0.0926(5) 0.5584(5) 0.4416(2) 0.121(3) Uani 1 1 d DU . .
H1J H 0.0602 0.5484 0.4441 0.145 Uiso 1 1 calc R . .
C2J C 0.1279(7) 0.5170(7) 0.4447(3) 0.158(5) Uani 1 1 d DU . .
H2J H 0.1192 0.4784 0.4494 0.190 Uiso 1 1 calc R . .
C3J C 0.1740(8) 0.5298(10) 0.4414(3) 0.199(7) Uani 1 1 d DU . .
H3J H 0.1967 0.4998 0.4437 0.239 Uiso 1 1 calc R . .
C4J C 0.1901(7) 0.5854(10) 0.4347(4) 0.204(7) Uani 1 1 d DU . .
H4J H 0.2228 0.5942 0.4327 0.244 Uiso 1 1 calc R . .
C5J C 0.1538(6) 0.6285(7) 0.4312(3) 0.144(4) Uani 1 1 d DU . .
H5J H 0.1628 0.6669 0.4263 0.173 Uiso 1 1 calc R . .
C6J C 0.1057(5) 0.6155(5) 0.4346(2) 0.112(3) Uani 1 1 d DU . .
C7J C 0.0679(5) 0.6568(5) 0.4317(4) 0.163(5) Uani 1 1 d DU . .
H7J1 H 0.0438 0.6453 0.4066 0.244 Uiso 1 1 calc R . .
H7J2 H 0.0807 0.6941 0.4236 0.244 Uiso 1 1 calc R . .
H7J3 H 0.0535 0.6590 0.4627 0.244 Uiso 1 1 calc R . .

loop_
_atom_site_aniso_label
_atom_site_aniso_U_11
_atom_site_aniso_U_22
_atom_site_aniso_U_33
_atom_site_aniso_U_23
_atom_site_aniso_U_13
_atom_site_aniso_U_12
Ni1 0.0326(4) 0.0302(3) 0.0351(4) -0.0095(3) 0.0001(3) 0.0053(3)
Sn11 0.0541(3) 0.0422(2) 0.0356(2) -0.01096(18) -0.00558(19) -0.00097(19)
Sn12 0.0593(9) 0.0301(2) 0.0466(4) 0.0000(2) 0.0018(6) -0.0025(5)
Sn13 0.0494(7) 0.0595(8) 0.0628(5) -0.0151(6) -0.0077(5) 0.0286(5)
Sn14 0.0688(4) 0.0526(12) 0.0759(7) -0.0327(11) 0.0438(5) -0.0228(11)
Sn15 0.0773(19) 0.0561(8) 0.0365(15) 0.0167(9) -0.0043(10) 0.0194(10)
Sn16 0.0234(8) 0.0444(5) 0.0969(11) -0.0116(6) 0.0111(6) 0.0002(5)
Sn17 0.059(3) 0.0370(3) 0.0285(6) 0.0006(3) -0.0061(11) 0.0081(12)
Sn18 0.0363(3) 0.0790(8) 0.0532(9) -0.0244(6) 0.0036(6) -0.0121(4)
Sn19 0.0406(9) 0.0292(3) 0.0290(11) -0.0082(7) 0.0076(6) 0.0049(5)
Sn22 0.0593(9) 0.0301(2) 0.0466(4) 0.0000(2) 0.0018(6) -0.0025(5)
Sn23 0.0494(7) 0.0595(8) 0.0628(5) -0.0151(6) -0.0077(5) 0.0286(5)
Sn24 0.0688(4) 0.0526(12) 0.0759(7) -0.0327(11) 0.0438(5) -0.0228(11)
Sn25 0.0773(19) 0.0561(8) 0.0365(15) 0.0167(9) -0.0043(10) 0.0194(10)
Sn26 0.0234(8) 0.0444(5) 0.0969(11) -0.0116(6) 0.0111(6) 0.0002(5)
Sn27 0.059(3) 0.0370(3) 0.0285(6) 0.0006(3) -0.0061(11) 0.0081(12)
Sn28 0.0363(3) 0.0790(8) 0.0532(9) -0.0244(6) 0.0036(6) -0.0121(4)
Sn29 0.0406(9) 0.0292(3) 0.0290(11) -0.0082(7) 0.0076(6) 0.0049(5)
Sn57 0.059(3) 0.0370(3) 0.0285(6) 0.0006(3) -0.0061(11) 0.0081(12)
Sn67 0.059(3) 0.0370(3) 0.0285(6) 0.0006(3) -0.0061(11) 0.0081(12)
Ni3 0.0451(4) 0.0285(3) 0.0306(4) 0.0013(3) -0.0018(3) -0.0068(3)
Sn31 0.0416(2) 0.0330(2) 0.0408(2) 0.00283(17) -0.00024(18) -0.01052(17)
Sn32 0.0465(3) 0.0294(2) 0.0590(4) 0.0005(2) 0.0134(2) 0.0058(2)
Sn33 0.0738(4) 0.0495(3) 0.0281(3) -0.0058(2) -0.0040(3) -0.0087(3)
Sn34 0.0401(3) 0.0722(5) 0.0936(6) 0.0363(4) -0.0033(3) 0.0124(3)
Sn35 0.0534(4) 0.0627(4) 0.0636(4) -0.0291(3) 0.0321(3) -0.0172(3)
Sn36 0.0569(3) 0.0461(3) 0.0319(3) 0.0070(2) -0.0097(2) -0.0102(2)
Sn37 0.0674(6) 0.0340(4) 0.0629(4) -0.0180(3) 0.0246(4) -0.0095(3)
Sn38 0.0363(6) 0.0401(3) 0.0663(7) 0.0090(4) 0.0089(4) -0.0020(4)
Sn39 0.0798(7) 0.0425(4) 0.0470(5) 0.0188(3) -0.0152(4) -0.0166(5)
Sn42 0.095(3) 0.072(3) 0.069(3) -0.035(2) 0.052(2) -0.015(2)
Sn43 0.084(3) 0.050(2) 0.068(3) -0.0038(18) -0.044(2) -0.0101(18)
Sn44 0.052(2) 0.143(4) 0.097(3) -0.054(3) 0.0093(19) 0.032(2)
Sn45 0.162(5) 0.089(3) 0.0364(19) -0.0007(18) 0.001(2) -0.046(3)
Sn46 0.0355(18) 0.077(3) 0.159(5) 0.068(3) -0.023(2) -0.0075(17)
Sn47 0.0674(6) 0.0340(4) 0.0629(4) -0.0180(3) 0.0246(4) -0.0095(3)
Sn48 0.0363(6) 0.0401(3) 0.0663(7) 0.0090(4) 0.0089(4) -0.0020(4)
Sn49 0.0798(7) 0.0425(4) 0.0470(5) 0.0188(3) -0.0152(4) -0.0166(5)
K1A 0.0327(6) 0.0264(5) 0.0278(6) -0.0002(4) 0.0005(5) 0.0007(4)
N1A 0.048(3) 0.025(2) 0.047(3) 0.003(2) 0.006(2) 0.006(2)
N2A 0.036(3) 0.038(3) 0.065(4) 0.002(2) 0.005(2) 0.007(2)
C11A 0.045(3) 0.042(3) 0.048(4) -0.005(3) 0.016(3) 0.006(3)
C12A 0.066(4) 0.037(3) 0.042(4) -0.004(3) 0.018(3) 0.000(3)
O13A 0.050(2) 0.039(2) 0.025(2) -0.0009(16) 0.0054(17) 0.0046(18)
C14A 0.076(5) 0.052(4) 0.031(3) 0.007(3) 0.005(3) -0.003(3)
C15A 0.059(4) 0.051(4) 0.041(4) 0.019(3) -0.005(3) 0.001(3)
O16A 0.050(2) 0.036(2) 0.049(3) 0.0133(19) 0.000(2) -0.0007(18)
C17A 0.046(4) 0.041(4) 0.078(5) 0.018(3) -0.001(3) 0.011(3)
C18A 0.038(4) 0.048(4) 0.085(5) 0.016(4) 0.001(3) 0.012(3)
C21A 0.045(4) 0.050(4) 0.052(4) 0.009(3) 0.004(3) 0.019(3)
C22A 0.035(3) 0.056(4) 0.055(4) 0.015(3) -0.011(3) 0.007(3)
O23A 0.039(2) 0.051(2) 0.032(2) -0.0021(18) -0.0034(17) 0.0008(18)
C24A 0.057(4) 0.047(4) 0.036(3) 0.002(3) -0.009(3) -0.016(3)
C25A 0.067(4) 0.055(4) 0.024(3) -0.010(3) 0.008(3) -0.018(3)
O26A 0.057(3) 0.048(2) 0.034(2) -0.0099(18) 0.0069(19) 0.003(2)
C27A 0.069(5) 0.052(4) 0.060(5) -0.025(3) 0.017(4) 0.004(3)
C28A 0.069(5) 0.040(4) 0.083(5) -0.018(4) 0.018(4) 0.015(3)
C31A 0.066(4) 0.028(3) 0.057(4) -0.003(3) 0.015(3) 0.007(3)
C32A 0.063(4) 0.033(3) 0.061(4) 0.001(3) 0.012(3) -0.001(3)
O33A 0.054(3) 0.029(2) 0.064(3) -0.0046(19) 0.009(2) -0.0048(19)
C34A 0.062(4) 0.038(3) 0.073(5) -0.008(3) 0.008(4) -0.021(3)
C35A 0.047(4) 0.060(4) 0.067(5) -0.014(4) 0.006(3) -0.016(3)
O36A 0.035(2) 0.042(2) 0.057(3) -0.0056(19) -0.0018(19) -0.0064(18)
C37A 0.024(3) 0.067(5) 0.094(6) 0.005(4) 0.001(3) -0.001(3)
C38A 0.041(4) 0.054(4) 0.074(5) 0.007(4) 0.017(3) 0.009(3)
K1B 0.0383(7) 0.0331(6) 0.0386(7) -0.0006(5) 0.0071(5) -0.0033(5)
N1B 0.045(3) 0.031(2) 0.053(3) 0.004(2) 0.001(2) -0.006(2)
N2B 0.047(3) 0.031(2) 0.042(3) -0.006(2) 0.001(2) -0.008(2)
C11B 0.060(4) 0.032(3) 0.069(5) -0.011(3) 0.005(3) -0.003(3)
C12B 0.057(4) 0.033(3) 0.080(5) -0.002(3) 0.007(4) 0.008(3)
O13B 0.035(2) 0.035(2) 0.068(3) -0.004(2) -0.001(2) 0.0066(17)
C14B 0.041(4) 0.053(4) 0.071(5) -0.009(3) -0.003(3) 0.014(3)
C15B 0.038(3) 0.059(4) 0.061(4) -0.008(3) 0.012(3) 0.005(3)
O16B 0.036(2) 0.045(2) 0.056(3) -0.003(2) 0.0064(19) -0.0007(18)
C17B 0.030(3) 0.049(4) 0.063(4) -0.001(3) 0.005(3) -0.002(3)
C18B 0.045(4) 0.054(4) 0.054(4) 0.000(3) -0.004(3) -0.014(3)
C21B 0.038(3) 0.044(3) 0.060(4) -0.008(3) 0.000(3) -0.007(3)
C22B 0.049(4) 0.042(3) 0.053(4) -0.009(3) -0.007(3) -0.005(3)
O23B 0.042(2) 0.036(2) 0.037(2) -0.0028(17) 0.0008(17) -0.0051(17)
C24B 0.052(4) 0.047(4) 0.035(3) 0.004(3) 0.002(3) -0.001(3)
C25B 0.048(4) 0.046(3) 0.037(3) 0.009(3) 0.009(3) 0.003(3)
O26B 0.046(2) 0.031(2) 0.041(2) 0.0007(17) 0.0028(18) -0.0003(17)
C27B 0.058(4) 0.031(3) 0.050(4) 0.001(3) 0.011(3) -0.004(3)
C28B 0.053(4) 0.030(3) 0.052(4) -0.002(3) 0.010(3) -0.007(3)
C31B 0.053(4) 0.039(3) 0.072(5) 0.010(3) 0.005(3) -0.008(3)
C32B 0.054(4) 0.060(4) 0.053(4) 0.012(3) 0.009(3) -0.016(3)
O33B 0.049(2) 0.047(2) 0.046(3) 0.0045(19) 0.014(2) -0.0032(19)
C34B 0.069(5) 0.065(5) 0.051(4) 0.004(3) 0.024(4) 0.000(4)
C35B 0.075(5) 0.065(4) 0.033(4) -0.002(3) 0.015(3) 0.007(4)
O36B 0.058(3) 0.051(3) 0.033(2) -0.0005(19) 0.0068(19) -0.001(2)
C37B 0.065(4) 0.054(4) 0.041(4) -0.017(3) 0.005(3) -0.005(3)
C38B 0.062(4) 0.047(4) 0.055(4) -0.022(3) 0.004(3) -0.011(3)
K1C 0.0726(9) 0.0345(7) 0.0305(7) 0.0011(5) 0.0096(6) -0.0076(6)
N1C 0.061(5) 0.041(5) 0.048(7) 0.016(4) 0.022(5) 0.014(4)
N2C 0.093(7) 0.047(4) 0.042(5) 0.005(3) 0.030(5) 0.001(5)
C11C 0.070(6) 0.062(7) 0.060(7) 0.036(6) 0.032(5) 0.033(5)
C12C 0.092(10) 0.056(10) 0.060(7) 0.028(7) 0.020(10) 0.030(9)
O13C 0.063(5) 0.038(4) 0.051(5) 0.021(4) 0.007(4) 0.012(3)
C14C 0.057(7) 0.045(6) 0.059(7) 0.030(5) 0.002(5) 0.010(5)
C15C 0.068(6) 0.043(7) 0.051(5) 0.022(5) -0.014(6) 0.001(8)
O16C 0.071(5) 0.045(4) 0.037(4) 0.001(3) -0.005(3) 0.006(4)
C17C 0.115(8) 0.053(7) 0.032(6) 0.007(6) 0.008(6) 0.004(8)
C18C 0.116(7) 0.056(5) 0.041(6) 0.012(5) 0.032(5) 0.010(7)
C21C 0.038(8) 0.048(5) 0.047(7) 0.018(4) 0.011(5) 0.015(5)
C22C 0.053(9) 0.041(5) 0.046(8) 0.024(5) 0.012(7) 0.002(6)
O23C 0.052(13) 0.026(8) 0.050(11) 0.013(6) 0.015(9) 0.003(7)
C24C 0.055(11) 0.020(8) 0.073(10) 0.009(5) 0.009(9) 0.001(8)
C25C 0.066(10) 0.036(7) 0.042(6) 0.003(4) 0.001(5) 0.009(5)
O26C 0.059(6) 0.032(3) 0.034(4) -0.004(3) 0.001(3) 0.009(3)
C27C 0.106(10) 0.043(4) 0.041(6) -0.008(4) 0.024(5) 0.009(6)
C28C 0.140(11) 0.053(4) 0.034(6) -0.006(3) 0.034(6) 0.020(5)
C31C 0.110(7) 0.049(6) 0.039(7) 0.001(6) 0.028(5) 0.012(6)
C32C 0.107(7) 0.056(8) 0.033(6) -0.010(6) -0.006(5) -0.003(8)
O33C 0.070(5) 0.056(6) 0.044(5) -0.007(4) -0.006(4) -0.007(4)
C34C 0.071(5) 0.071(8) 0.079(6) -0.009(6) -0.018(6) -0.015(6)
C35C 0.065(8) 0.106(12) 0.098(7) -0.011(8) -0.003(7) -0.044(8)
O36C 0.057(5) 0.075(6) 0.074(5) -0.001(4) 0.015(5) -0.027(4)
C37C 0.057(7) 0.067(7) 0.093(7) 0.013(5) 0.035(6) -0.011(5)
C38C 0.085(6) 0.077(8) 0.077(6) 0.006(5) 0.049(6) 0.013(6)
K1U 0.0726(9) 0.0345(7) 0.0305(7) 0.0011(5) 0.0096(6) -0.0076(6)
N1U 0.068(10) 0.042(9) 0.022(11) 0.001(8) 0.011(9) 0.020(8)
N2U 0.084(11) 0.057(7) 0.034(9) -0.002(7) 0.019(9) -0.038(8)
C11U 0.085(12) 0.097(19) 0.050(11) 0.007(12) 0.011(13) 0.057(13)
C12U 0.071(15) 0.064(15) 0.035(10) -0.018(10) 0.003(12) 0.037(11)
O13U 0.092(18) 0.080(13) 0.039(9) -0.035(9) -0.020(12) 0.031(11)
C14U 0.088(19) 0.11(2) 0.055(11) 0.003(11) -0.023(12) -0.001(16)
C15U 0.082(12) 0.031(11) 0.063(10) 0.005(10) -0.041(10) -0.014(12)
O16U 0.094(14) 0.039(10) 0.059(9) 0.019(8) -0.018(11) 0.005(16)
C17U 0.124(14) 0.041(12) 0.050(9) 0.021(9) -0.023(11) -0.024(11)
C18U 0.136(17) 0.065(11) 0.037(16) 0.010(12) 0.002(12) -0.037(15)
C21U 0.033(14) 0.050(9) 0.021(9) 0.012(6) 0.006(8) 0.004(8)
C22U 0.034(14) 0.043(10) 0.033(12) 0.010(9) 0.002(9) 0.019(10)
O23U 0.07(3) 0.05(2) 0.032(19) 0.004(14) 0.015(18) 0.010(19)
C24U 0.09(3) 0.05(2) 0.024(12) 0.009(9) 0.001(14) 0.02(2)
C25U 0.051(18) 0.041(14) 0.038(10) -0.007(7) -0.002(10) 0.007(10)
O26U 0.036(9) 0.050(8) 0.032(7) 0.007(5) 0.002(6) -0.017(7)
C27U 0.071(15) 0.053(8) 0.042(10) -0.013(7) 0.019(9) -0.022(10)
C28U 0.121(18) 0.061(9) 0.024(9) -0.006(6) 0.018(11) -0.039(11)
C31U 0.120(16) 0.044(12) 0.034(15) -0.005(11) 0.006(11) 0.003(15)
C32U 0.107(13) 0.09(2) 0.034(11) -0.011(15) -0.007(12) -0.035(17)
O33U 0.106(14) 0.100(18) 0.046(11) 0.013(11) -0.002(10) -0.042(14)
C34U 0.094(14) 0.19(4) 0.067(9) 0.012(16) -0.007(14) -0.09(2)
C35U 0.053(13) 0.058(14) 0.076(11) 0.018(11) -0.011(10) -0.024(11)
O36U 0.088(14) 0.061(10) 0.065(8) 0.001(8) 0.016(10) -0.036(9)
C37U 0.062(14) 0.076(15) 0.067(9) 0.005(10) 0.021(11) -0.035(12)
C38U 0.089(12) 0.091(18) 0.063(11) -0.020(13) 0.055(13) -0.040(11)
K1D 0.0360(6) 0.0416(7) 0.0351(7) 0.0014(5) 0.0013(5) -0.0020(5)
N1D 0.042(3) 0.058(3) 0.046(3) 0.005(3) 0.008(2) -0.010(2)
N2D 0.035(3) 0.062(3) 0.037(3) -0.008(2) 0.003(2) 0.000(2)
C11D 0.059(4) 0.084(5) 0.054(4) 0.005(4) 0.024(4) -0.010(4)
C12D 0.078(5) 0.064(4) 0.042(4) 0.016(3) 0.012(4) -0.009(4)
O13D 0.057(3) 0.067(3) 0.043(3) 0.019(2) 0.003(2) 0.004(2)
C14D 0.074(5) 0.067(5) 0.055(4) 0.025(4) -0.001(4) 0.007(4)
C15D 0.072(5) 0.080(5) 0.050(4) 0.013(4) -0.016(4) 0.011(4)
O16D 0.045(3) 0.074(3) 0.039(2) 0.004(2) -0.0028(19) 0.010(2)
C17D 0.054(4) 0.079(5) 0.051(4) -0.006(4) -0.009(3) 0.008(4)
C18D 0.035(3) 0.084(5) 0.060(5) -0.006(4) 0.003(3) 0.009(3)
C21D 0.036(4) 0.071(5) 0.082(5) 0.001(4) 0.007(3) 0.000(3)
C22D 0.045(4) 0.061(4) 0.065(5) 0.004(4) -0.002(3) 0.010(3)
O23D 0.049(3) 0.046(2) 0.059(3) 0.001(2) 0.005(2) 0.000(2)
C24D 0.051(4) 0.045(4) 0.063(4) 0.005(3) -0.007(3) 0.010(3)
C25D 0.072(5) 0.039(4) 0.054(4) 0.009(3) -0.001(4) -0.006(3)
O26D 0.050(3) 0.047(2) 0.051(3) 0.008(2) 0.009(2) -0.001(2)
C27D 0.062(4) 0.057(4) 0.053(4) 0.000(3) 0.021(3) -0.020(3)
C28D 0.044(4) 0.072(5) 0.051(4) -0.008(3) 0.013(3) -0.012(3)
C31D 0.054(4) 0.070(5) 0.068(5) 0.005(4) 0.013(4) -0.021(4)
C32D 0.056(4) 0.070(5) 0.065(5) 0.001(4) -0.005(4) -0.025(4)
O33D 0.057(3) 0.062(3) 0.040(2) -0.003(2) -0.001(2) -0.019(2)
C34D 0.085(6) 0.081(5) 0.043(4) -0.018(4) 0.006(4) -0.039(4)
C35D 0.088(6) 0.052(4) 0.050(4) -0.012(3) 0.012(4) -0.022(4)
O36D 0.056(3) 0.052(3) 0.047(3) -0.009(2) 0.005(2) -0.009(2)
C37D 0.050(4) 0.065(4) 0.047(4) -0.012(3) 0.006(3) 0.005(3)
C38D 0.047(4) 0.072(5) 0.041(4) -0.008(3) 0.014(3) -0.002(3)
K1E 0.0466(7) 0.0317(6) 0.0425(7) 0.0020(5) 0.0062(6) -0.0045(5)
N1E 0.041(3) 0.051(3) 0.045(3) -0.001(2) 0.007(2) 0.006(2)
N2E 0.075(4) 0.063(4) 0.047(3) 0.011(3) 0.000(3) -0.009(3)
C11E 0.055(4) 0.056(4) 0.049(4) 0.012(3) 0.007(3) 0.006(3)
C12E 0.059(4) 0.043(4) 0.067(5) 0.015(3) 0.014(4) 0.013(3)
O13E 0.054(3) 0.036(2) 0.055(3) -0.0036(19) 0.011(2) 0.0066(19)
C14E 0.051(4) 0.040(3) 0.078(5) -0.012(3) 0.017(4) 0.000(3)
C15E 0.058(4) 0.036(3) 0.070(5) -0.016(3) 0.021(4) -0.008(3)
O16E 0.076(3) 0.047(3) 0.043(3) -0.009(2) 0.012(2) -0.012(2)
C17E 0.079(5) 0.071(5) 0.041(4) -0.010(3) 0.002(4) -0.016(4)
C18E 0.092(6) 0.073(5) 0.045(4) -0.005(4) 0.001(4) -0.017(4)
C21E 0.049(4) 0.075(5) 0.037(4) -0.008(3) 0.001(3) 0.005(3)
C22E 0.054(4) 0.057(4) 0.036(3) -0.003(3) 0.008(3) 0.008(3)
O23E 0.041(2) 0.051(2) 0.047(3) -0.007(2) 0.0030(19) 0.0069(19)
C24E 0.051(4) 0.067(4) 0.054(4) -0.021(3) 0.001(3) 0.015(3)
C25E 0.058(4) 0.052(4) 0.074(5) -0.008(4) -0.007(4) 0.020(3)
O26E 0.062(3) 0.046(2) 0.053(3) -0.002(2) -0.008(2) 0.014(2)
C27E 0.079(5) 0.064(5) 0.069(5) 0.021(4) -0.013(4) 0.013(4)
C28E 0.090(6) 0.081(6) 0.053(5) 0.015(4) -0.019(4) 0.000(5)
C31E 0.039(4) 0.071(5) 0.059(4) -0.007(4) -0.002(3) 0.007(3)
C32E 0.042(4) 0.065(5) 0.074(5) -0.011(4) 0.006(3) -0.003(3)
O33E 0.049(3) 0.045(2) 0.074(3) 0.011(2) 0.006(2) -0.009(2)
C34E 0.049(4) 0.064(5) 0.128(8) 0.035(5) -0.006(5) -0.027(4)
C35E 0.054(5) 0.070(5) 0.123(8) 0.049(5) 0.025(5) 0.000(4)
O36E 0.063(3) 0.057(3) 0.076(4) 0.018(3) 0.016(3) -0.010(2)
C37E 0.115(7) 0.059(5) 0.071(6) 0.024(4) 0.033(5) -0.016(5)
C38E 0.114(7) 0.079(6) 0.050(5) 0.026(4) 0.001(5) -0.016(5)
K1F 0.0391(7) 0.0373(6) 0.0319(6) -0.0021(5) 0.0032(5) 0.0051(5)
N1F 0.043(3) 0.039(3) 0.051(3) -0.009(2) 0.001(2) 0.009(2)
N2F 0.050(3) 0.044(3) 0.043(3) -0.005(2) 0.004(2) 0.015(2)
C11F 0.052(4) 0.035(3) 0.084(5) -0.012(3) 0.001(4) 0.008(3)
C12F 0.064(5) 0.036(3) 0.085(5) -0.009(3) -0.005(4) 0.002(3)
O13F 0.041(2) 0.039(2) 0.068(3) -0.003(2) -0.002(2) -0.0046(18)
C14F 0.047(4) 0.049(4) 0.086(5) 0.008(4) -0.003(4) -0.011(3)
C15F 0.044(4) 0.062(4) 0.066(5) 0.012(4) 0.003(3) -0.014(3)
O16F 0.038(2) 0.051(3) 0.053(3) 0.000(2) 0.0060(19) 0.0006(19)
C17F 0.039(4) 0.076(5) 0.055(4) -0.013(4) 0.014(3) 0.000(3)
C18F 0.042(4) 0.072(5) 0.055(4) -0.012(4) 0.001(3) 0.021(3)
C21F 0.054(4) 0.067(5) 0.060(5) -0.023(4) 0.011(3) 0.014(3)
C22F 0.049(4) 0.091(5) 0.037(4) -0.012(4) 0.014(3) 0.010(4)
O23F 0.050(3) 0.061(3) 0.036(2) 0.001(2) 0.0077(19) 0.003(2)
C24F 0.065(5) 0.071(5) 0.039(4) 0.011(3) 0.005(3) -0.010(4)
C25F 0.070(5) 0.061(4) 0.032(4) 0.016(3) -0.009(3) -0.004(4)
O26F 0.066(3) 0.051(3) 0.040(3) 0.008(2) -0.005(2) 0.011(2)
C27F 0.078(5) 0.067(5) 0.059(5) 0.017(4) -0.003(4) 0.026(4)
C28F 0.080(5) 0.051(4) 0.065(5) 0.003(4) 0.006(4) 0.027(4)
C31F 0.037(3) 0.051(4) 0.058(4) -0.002(3) 0.002(3) 0.012(3)
C32F 0.037(3) 0.051(4) 0.050(4) 0.006(3) -0.001(3) 0.003(3)
O33F 0.040(2) 0.044(2) 0.036(2) -0.0026(17) -0.0042(17) 0.0036(18)
C34F 0.045(4) 0.059(4) 0.038(3) -0.005(3) -0.004(3) -0.004(3)
C35F 0.050(4) 0.051(4) 0.042(4) -0.015(3) 0.003(3) -0.007(3)
O36F 0.049(2) 0.042(2) 0.042(2) -0.0128(18) 0.0020(19) -0.0010(19)
C37F 0.057(4) 0.053(4) 0.055(4) -0.022(3) 0.004(3) 0.012(3)
C38F 0.060(4) 0.057(4) 0.054(4) -0.024(3) 0.008(3) 0.017(3)
N1G 0.209(10) 0.129(7) 0.207(9) 0.021(6) 0.097(8) 0.029(7)
C2G 0.087(7) 0.160(8) 0.150(7) 0.068(7) 0.013(6) 0.013(6)
C3G 0.129(9) 0.127(8) 0.133(6) 0.018(6) -0.033(7) 0.001(6)
N4G 0.117(8) 0.176(10) 0.102(7) 0.033(7) -0.006(6) -0.004(7)
N1K 0.209(10) 0.129(7) 0.207(9) 0.021(6) 0.097(8) 0.029(7)
C2K 0.087(7) 0.160(8) 0.150(7) 0.068(7) 0.013(6) 0.013(6)
C3K 0.129(9) 0.127(8) 0.133(6) 0.018(6) -0.033(7) 0.001(6)
N4K 0.117(8) 0.176(10) 0.102(7) 0.033(7) -0.006(6) -0.004(7)
N1H 0.100(6) 0.114(7) 0.115(7) 0.010(6) -0.020(6) 0.007(5)
C2H 0.086(6) 0.081(6) 0.106(7) -0.007(5) 0.013(5) 0.006(5)
C3H 0.083(6) 0.090(6) 0.094(6) 0.004(5) -0.012(5) -0.004(5)
N4H 0.107(8) 0.232(11) 0.106(8) -0.044(7) -0.004(6) -0.011(8)
N1L 0.100(6) 0.114(7) 0.115(7) 0.010(6) -0.020(6) 0.007(5)
C2L 0.086(6) 0.081(6) 0.106(7) -0.007(5) 0.013(5) 0.006(5)
C3L 0.083(6) 0.090(6) 0.094(6) 0.004(5) -0.012(5) -0.004(5)
N4L 0.107(8) 0.232(11) 0.106(8) -0.044(7) -0.004(6) -0.011(8)
N1I 0.090(7) 0.078(6) 0.081(6) 0.016(5) 0.004(6) -0.010(5)
C2I 0.164(10) 0.091(7) 0.171(10) 0.006(7) 0.009(9) 0.004(7)
C3I 0.136(9) 0.186(10) 0.136(9) 0.065(8) -0.035(7) 0.062(8)
N4I 0.168(11) 0.143(12) 0.111(8) 0.002(10) 0.039(8) -0.017(10)
N1M 0.090(7) 0.078(6) 0.081(6) 0.016(5) 0.004(6) -0.010(5)
C2M 0.164(10) 0.091(7) 0.171(10) 0.006(7) 0.009(9) 0.004(7)
C3M 0.136(9) 0.186(10) 0.136(9) 0.065(8) -0.035(7) 0.062(8)
N4M 0.168(11) 0.143(12) 0.111(8) 0.002(10) 0.039(8) -0.017(10)
C1J 0.208(9) 0.092(6) 0.060(6) -0.010(5) -0.021(6) -0.011(6)
C2J 0.267(12) 0.133(8) 0.069(7) -0.004(7) -0.036(9) 0.036(8)
C3J 0.243(11) 0.214(11) 0.139(12) -0.023(11) -0.004(12) 0.070(12)
C4J 0.200(10) 0.262(14) 0.153(12) -0.004(13) 0.040(11) 0.032(9)
C5J 0.182(8) 0.174(9) 0.079(7) -0.004(7) 0.031(8) -0.020(7)
C6J 0.172(8) 0.099(6) 0.064(6) -0.012(5) -0.009(7) 0.000(6)
C7J 0.223(11) 0.126(8) 0.135(10) -0.039(8) -0.020(9) 0.047(8)

loop_
_atom_type_symbol
_atom_type_description
_atom_type_scat_dispersion_real
_atom_type_scat_dispersion_imag
_atom_type_scat_source
C C 0.0033 0.0016 'International Tables Vol C Tables 4.2.6.8 and 6.1.1.4'
H H 0.0000 0.0000 'International Tables Vol C Tables 4.2.6.8 and 6.1.1.4'
N N 0.0061 0.0033 'International Tables Vol C Tables 4.2.6.8 and 6.1.1.4'
O O 0.0106 0.0060 'International Tables Vol C Tables 4.2.6.8 and 6.1.1.4'
K K 0.2009 0.2494 'International Tables Vol C Tables 4.2.6.8 and 6.1.1.4'
Sn Sn -0.6537 1.4246 'International Tables Vol C Tables 4.2.6.8 and 6.1.1.4'
Ni Ni 0.3393 1.1124 'International Tables Vol C Tables 4.2.6.8 and 6.1.1.4'

loop_
_exptl_crystal_face_index_h
_exptl_crystal_face_index_k
_exptl_crystal_face_index_l
_exptl_crystal_face_perp_dist
0.00 -5.00 -4.00 0.1470
0.00 1.00 1.00 0.1480
0.00 -2.00 5.00 0.2110
0.00 2.00 -3.00 0.1920
-1.00 0.00 0.00 0.0210
1.00 0.00 0.00 0.0120

loop_
_geom_angle_atom_site_label_1
_geom_angle_atom_site_label_2
_geom_angle_atom_site_label_3
_geom_angle
Sn26 Ni1 Sn17 87.87(19)
Sn26 Ni1 Sn57 96.2(4)
Sn17 Ni1 Sn57 8.3(4)
Sn26 Ni1 Sn15 79.2(3)
Sn17 Ni1 Sn15 140.8(2)
Sn57 Ni1 Sn15 142.2(4)
Sn26 Ni1 Sn28 132.98(17)
Sn17 Ni1 Sn28 59.86(14)
Sn57 Ni1 Sn28 52.8(4)
Sn15 Ni1 Sn28 104.0(3)
Sn26 Ni1 Sn29 72.2(2)
Sn17 Ni1 Sn29 74.0(2)
Sn57 Ni1 Sn29 75.9(4)
Sn15 Ni1 Sn29 66.9(3)
Sn28 Ni1 Sn29 66.7(2)
Sn26 Ni1 Sn22 72.27(15)
Sn17 Ni1 Sn22 70.39(11)
Sn57 Ni1 Sn22 73.9(3)
Sn15 Ni1 Sn22 136.7(3)
Sn28 Ni1 Sn22 119.34(14)
Sn29 Ni1 Sn22 129.83(19)
Sn26 Ni1 Sn13 128.98(14)
Sn17 Ni1 Sn13 75.77(11)
Sn57 Ni1 Sn13 71.1(4)
Sn15 Ni1 Sn13 139.6(2)
Sn28 Ni1 Sn13 78.37(12)
Sn29 Ni1 Sn13 142.0(2)
Sn22 Ni1 Sn13 56.71(6)
Sn26 Ni1 Sn11 83.90(15)
Sn17 Ni1 Sn11 137.23(6)
Sn57 Ni1 Sn11 139.1(3)
Sn15 Ni1 Sn11 78.3(2)
Sn28 Ni1 Sn11 143.09(9)
Sn29 Ni1 Sn11 140.5(2)
Sn22 Ni1 Sn11 67.11(9)
Sn13 Ni1 Sn11 77.31(4)
Sn26 Ni1 Sn23 142.19(15)
Sn17 Ni1 Sn23 78.75(15)
Sn57 Ni1 Sn23 72.6(4)
Sn15 Ni1 Sn23 131.5(3)
Sn28 Ni1 Sn23 68.40(13)
Sn29 Ni1 Sn23 134.7(2)
Sn22 Ni1 Sn23 69.93(9)
Sn13 Ni1 Sn23 13.23(6)
Sn11 Ni1 Sn23 82.53(8)
Sn26 Ni1 Sn18 138.76(15)
Sn17 Ni1 Sn18 71.67(12)
Sn57 Ni1 Sn18 64.6(4)
Sn15 Ni1 Sn18 94.4(3)
Sn28 Ni1 Sn18 11.82(7)
Sn29 Ni1 Sn18 67.9(2)
Sn22 Ni1 Sn18 128.47(10)
Sn13 Ni1 Sn18 81.10(6)
Sn11 Ni1 Sn18 135.07(5)
Sn23 Ni1 Sn18 69.53(9)
Sn26 Ni1 Sn16 7.99(17)
Sn17 Ni1 Sn16 95.63(15)
Sn57 Ni1 Sn16 103.9(4)
Sn15 Ni1 Sn16 71.8(3)
Sn28 Ni1 Sn16 136.85(11)
Sn29 Ni1 Sn16 72.7(2)
Sn22 Ni1 Sn16 76.82(8)
Sn13 Ni1 Sn16 133.12(6)
Sn11 Ni1 Sn16 79.47(5)
Sn23 Ni1 Sn16 146.27(9)
Sn18 Ni1 Sn16 140.55(6)
Ni1 Sn11 Sn22 56.28(7)
Ni1 Sn11 Sn14 56.82(8)
Sn22 Sn11 Sn14 99.80(11)
Ni1 Sn11 Sn12 59.26(3)
Sn22 Sn11 Sn12 9.66(6)
Sn14 Sn11 Sn12 107.49(9)
Ni1 Sn11 Sn24 57.19(19)
Sn22 Sn11 Sn24 103.1(2)
Sn14 Sn11 Sn24 5.2(3)
Sn12 Sn11 Sn24 110.4(2)
Ni1 Sn11 Sn15 50.08(12)
Sn22 Sn11 Sn15 102.37(15)
Sn14 Sn11 Sn15 57.8(2)
Sn12 Sn11 Sn15 101.27(15)
Sn24 Sn11 Sn15 53.5(3)
Ni1 Sn11 Sn13 51.30(3)
Sn22 Sn11 Sn13 47.02(6)
Sn14 Sn11 Sn13 58.48(8)
Sn12 Sn11 Sn13 56.57(3)
Sn24 Sn11 Sn13 63.2(2)
Sn15 Sn11 Sn13 95.97(13)
Ni1 Sn11 Sn25 53.0(3)
Sn22 Sn11 Sn25 104.8(3)
Sn14 Sn11 Sn25 59.6(5)
Sn12 Sn11 Sn25 103.3(4)
Sn24 Sn11 Sn25 55.1(5)
Sn15 Sn11 Sn25 3.1(4)
Sn13 Sn11 Sn25 99.0(3)
Ni1 Sn12 Sn13 53.32(3)
Ni1 Sn12 Sn16 53.98(5)
Sn13 Sn12 Sn16 106.99(6)
Ni1 Sn12 Sn11 52.90(3)
Sn13 Sn12 Sn11 65.56(4)
Sn16 Sn12 Sn11 67.61(6)
Ni1 Sn12 Sn17 50.23(7)
Sn13 Sn12 Sn17 62.21(11)
Sn16 Sn12 Sn17 77.54(8)
Sn11 Sn12 Sn17 102.26(8)
Ni1 Sn13 Sn12 59.91(4)
Ni1 Sn13 Sn14 55.40(8)
Sn12 Sn13 Sn14 105.89(9)
Ni1 Sn13 Sn17 51.07(5)
Sn12 Sn13 Sn17 60.97(9)
Sn14 Sn13 Sn17 98.90(9)
Ni1 Sn13 Sn11 51.39(3)
Sn12 Sn13 Sn11 57.86(4)
Sn14 Sn13 Sn11 55.35(8)
Sn17 Sn13 Sn11 96.57(7)
Ni1 Sn14 Sn11 55.49(7)
Ni1 Sn14 Sn18 55.80(9)
Sn11 Sn14 Sn18 110.87(12)
Ni1 Sn14 Sn15 53.17(17)
Sn11 Sn14 Sn15 66.5(2)
Sn18 Sn14 Sn15 79.30(18)
Ni1 Sn14 Sn13 54.04(7)
Sn11 Sn14 Sn13 66.17(5)
Sn18 Sn14 Sn13 69.30(11)
Sn15 Sn14 Sn13 106.5(2)
Ni1 Sn15 Sn14 56.25(18)
Ni1 Sn15 Sn19 57.75(16)
Sn14 Sn15 Sn19 100.6(2)
Ni1 Sn15 Sn16 55.56(18)
Sn14 Sn15 Sn16 107.2(3)
Sn19 Sn15 Sn16 60.38(19)
Ni1 Sn15 Sn11 51.66(17)
Sn14 Sn15 Sn11 55.60(17)
Sn19 Sn15 Sn11 106.1(2)
Sn16 Sn15 Sn11 64.3(2)
Ni1 Sn16 Sn12 59.16(3)
Ni1 Sn16 Sn15 52.60(15)
Sn12 Sn16 Sn15 106.65(18)
Ni1 Sn16 Sn19 56.57(7)
Sn12 Sn16 Sn19 102.38(8)
Sn15 Sn16 Sn19 59.49(19)
Ni1 Sn17 Sn18 55.80(9)
Ni1 Sn17 Sn19 57.55(8)
Sn18 Sn17 Sn19 61.84(8)
Ni1 Sn17 Sn12 58.56(6)
Sn18 Sn17 Sn12 110.29(11)
Sn19 Sn17 Sn12 99.99(12)
Ni1 Sn17 Sn13 53.16(8)
Sn18 Sn17 Sn13 66.87(12)
Sn19 Sn17 Sn13 108.48(11)
Sn12 Sn17 Sn13 56.82(5)
Ni1 Sn18 Sn14 56.12(7)
Ni1 Sn18 Sn17 52.53(6)
Sn14 Sn18 Sn17 103.52(8)
Ni1 Sn18 Sn19 55.71(8)
Sn14 Sn18 Sn19 99.44(11)
Sn17 Sn18 Sn19 59.47(11)
Ni1 Sn19 Sn15 52.25(17)
Ni1 Sn19 Sn17 51.58(9)
Sn15 Sn19 Sn17 103.8(2)
Ni1 Sn19 Sn16 54.11(8)
Sn15 Sn19 Sn16 60.1(2)
Sn17 Sn19 Sn16 77.83(12)
Ni1 Sn19 Sn18 53.07(6)
Sn15 Sn19 Sn18 76.4(2)
Sn17 Sn19 Sn18 58.68(13)
Sn16 Sn19 Sn18 107.17(11)
Ni1 Sn22 Sn11 56.61(8)
Ni1 Sn22 Sn27 57.77(12)
Sn11 Sn22 Sn27 113.56(14)
Ni1 Sn22 Sn26 51.10(13)
Sn11 Sn22 Sn26 70.33(15)
Sn27 Sn22 Sn26 62.0(3)
Ni1 Sn22 Sn23 55.53(8)
Sn11 Sn22 Sn23 72.01(11)
Sn27 Sn22 Sn23 80.1(3)
Sn26 Sn22 Sn23 106.62(17)
Ni1 Sn23 Sn28 54.71(10)
Ni1 Sn23 Sn24 59.2(2)
Sn28 Sn23 Sn24 68.7(2)
Ni1 Sn23 Sn22 54.54(9)
Sn28 Sn23 Sn22 97.70(15)
Sn24 Sn23 Sn22 104.1(2)
Ni1 Sn24 Sn23 54.24(18)
Ni1 Sn24 Sn25 56.0(4)
Sn23 Sn24 Sn25 110.0(5)
Ni1 Sn24 Sn11 51.99(14)
Sn23 Sn24 Sn11 68.93(16)
Sn25 Sn24 Sn11 65.4(6)
Ni1 Sn25 Sn29 54.1(4)
Ni1 Sn25 Sn24 58.3(4)
Sn29 Sn25 Sn24 94.1(6)
Ni1 Sn25 Sn26 47.0(4)
Sn29 Sn25 Sn26 56.7(4)
Sn24 Sn25 Sn26 103.4(6)
Ni1 Sn25 Sn11 50.2(4)
Sn29 Sn25 Sn11 102.5(5)
Sn24 Sn25 Sn11 59.4(4)
Sn26 Sn25 Sn11 61.9(4)
Ni1 Sn26 Sn29 56.54(19)
Ni1 Sn26 Sn22 56.63(11)
Sn29 Sn26 Sn22 105.1(2)
Ni1 Sn26 Sn27 57.8(2)
Sn29 Sn26 Sn27 59.6(2)
Sn22 Sn26 Sn27 58.89(15)
Ni1 Sn26 Sn25 55.0(4)
Sn29 Sn26 Sn25 57.0(5)
Sn22 Sn26 Sn25 104.4(5)
Sn27 Sn26 Sn25 104.3(4)
Ni1 Sn27 Sn22 54.46(11)
Ni1 Sn27 Sn29 53.96(17)
Sn22 Sn27 Sn29 104.6(2)
Ni1 Sn27 Sn26 49.37(18)
Sn22 Sn27 Sn26 59.14(19)
Sn29 Sn27 Sn26 58.7(3)
Ni1 Sn27 Sn28 52.08(18)
Sn22 Sn27 Sn28 95.0(3)
Sn29 Sn27 Sn28 55.7(2)
Sn26 Sn27 Sn28 96.40(19)
Ni1 Sn28 Sn29 57.1(2)
Ni1 Sn28 Sn23 56.89(11)
Sn29 Sn28 Sn23 113.7(2)
Ni1 Sn28 Sn27 56.25(15)
Sn29 Sn28 Sn27 60.4(3)
Sn23 Sn28 Sn27 79.29(17)
Ni1 Sn29 Sn28 56.15(19)
Ni1 Sn29 Sn26 51.2(2)
Sn28 Sn29 Sn26 104.2(3)
Ni1 Sn29 Sn25 57.9(5)
Sn28 Sn29 Sn25 92.9(5)
Sn26 Sn29 Sn25 66.3(6)
Ni1 Sn29 Sn27 57.4(2)
Sn28 Sn29 Sn27 63.9(4)
Sn26 Sn29 Sn27 61.7(3)
Sn25 Sn29 Sn27 113.2(5)
Sn67 Sn57 Ni1 80.3(10)
Sn57 Sn67 Ni1 69.6(9)
Sn42 Ni3 Sn48 76.8(3)
Sn42 Ni3 Sn46 82.7(2)
Sn48 Ni3 Sn46 80.1(2)
Sn42 Ni3 Sn47 145.01(18)
Sn48 Ni3 Sn47 68.9(3)
Sn46 Ni3 Sn47 97.5(2)
Sn42 Ni3 Sn34 90.45(15)
Sn48 Ni3 Sn34 134.59(17)
Sn46 Ni3 Sn34 142.00(9)
Sn47 Ni3 Sn34 108.75(13)
Sn42 Ni3 Sn36 111.22(16)
Sn48 Ni3 Sn36 88.16(17)
Sn46 Ni3 Sn36 28.56(16)
Sn47 Ni3 Sn36 74.88(15)
Sn34 Ni3 Sn36 136.42(4)
Sn42 Ni3 Sn49 92.2(2)
Sn48 Ni3 Sn49 72.1(2)
Sn46 Ni3 Sn49 152.19(19)
Sn47 Ni3 Sn49 71.5(2)
Sn34 Ni3 Sn49 64.93(17)
Sn36 Ni3 Sn49 145.29(19)
Sn42 Ni3 Sn38 80.75(12)
Sn48 Ni3 Sn38 7.87(19)
Sn46 Ni3 Sn38 73.69(9)
Sn47 Ni3 Sn38 66.02(14)
Sn34 Ni3 Sn38 142.06(4)
Sn36 Ni3 Sn38 80.36(3)
Sn49 Ni3 Sn38 78.51(16)
Sn42 Ni3 Sn37 149.03(11)
Sn48 Ni3 Sn37 76.3(2)
Sn46 Ni3 Sn37 107.33(15)
Sn47 Ni3 Sn37 11.09(13)
Sn34 Ni3 Sn37 97.67(4)
Sn36 Ni3 Sn37 82.90(3)
Sn49 Ni3 Sn37 65.08(19)
Sn38 Ni3 Sn37 74.50(4)
Sn42 Ni3 Sn33 22.05(15)
Sn48 Ni3 Sn33 86.3(2)
Sn46 Ni3 Sn33 103.96(17)
Sn47 Ni3 Sn33 143.74(16)
Sn34 Ni3 Sn33 70.13(3)
Sn36 Ni3 Sn33 132.15(4)
Sn49 Ni3 Sn33 76.07(18)
Sn38 Ni3 Sn33 92.27(4)
Sn37 Ni3 Sn33 140.61(4)
Sn42 Ni3 Sn31 71.97(10)
Sn48 Ni3 Sn31 138.2(2)
Sn46 Ni3 Sn31 69.20(9)
Sn47 Ni3 Sn31 140.81(16)
Sn34 Ni3 Sn31 73.12(3)
Sn36 Ni3 Sn31 78.32(2)
Sn49 Ni3 Sn31 134.96(18)
Sn38 Ni3 Sn31 135.99(4)
Sn37 Ni3 Sn31 138.97(4)
Sn33 Ni3 Sn31 74.95(2)
Sn42 Ni3 Sn39 84.43(14)
Sn48 Ni3 Sn39 62.91(18)
Sn46 Ni3 Sn39 142.72(10)
Sn47 Ni3 Sn39 74.39(16)
Sn34 Ni3 Sn39 72.69(3)
Sn36 Ni3 Sn39 143.69(4)
Sn49 Ni3 Sn39 10.87(16)
Sn38 Ni3 Sn39 69.77(3)
Sn37 Ni3 Sn39 69.81(4)
Sn33 Ni3 Sn39 70.80(3)
Sn31 Ni3 Sn39 137.86(4)
Ni3 Sn31 Sn46 52.21(7)
Ni3 Sn31 Sn42 49.81(8)
Sn46 Sn31 Sn42 65.97(17)
Ni3 Sn31 Sn35 55.46(2)
Sn46 Sn31 Sn35 76.05(13)
Sn42 Sn31 Sn35 104.89(8)
Ni3 Sn31 Sn43 59.44(7)
Sn46 Sn31 Sn43 110.08(11)
Sn42 Sn31 Sn43 60.37(15)
Sn35 Sn31 Sn43 77.91(9)
Ni3 Sn31 Sn32 57.91(2)
Sn46 Sn31 Sn32 33.48(13)
Sn42 Sn31 Sn32 39.34(13)
Sn35 Sn31 Sn32 103.486(18)
Sn43 Sn31 Sn32 97.71(10)
Ni3 Sn31 Sn34 52.93(2)
Sn46 Sn31 Sn34 104.99(8)
Sn42 Sn31 Sn34 71.13(11)
Sn35 Sn31 Sn34 59.63(3)
Sn43 Sn31 Sn34 18.43(9)
Sn32 Sn31 Sn34 103.290(19)
Ni3 Sn31 Sn33 52.509(19)
Sn46 Sn31 Sn33 81.88(11)
Sn42 Sn31 Sn33 17.91(12)
Sn35 Sn31 Sn33 102.40(2)
Sn43 Sn31 Sn33 43.54(11)
Sn32 Sn31 Sn33 57.245(18)
Sn34 Sn31 Sn33 56.76(2)
Ni3 Sn31 Sn45 56.40(8)
Sn46 Sn31 Sn45 58.01(18)
Sn42 Sn31 Sn45 104.37(12)
Sn35 Sn31 Sn45 21.68(12)
Sn43 Sn31 Sn45 96.03(13)
Sn32 Sn31 Sn45 89.43(12)
Sn34 Sn31 Sn45 78.59(11)
Sn33 Sn31 Sn45 108.76(8)
Ni3 Sn31 Sn36 50.397(19)
Sn46 Sn31 Sn36 22.03(13)
Sn42 Sn31 Sn36 81.78(11)
Sn35 Sn31 Sn36 55.490(19)
Sn43 Sn31 Sn36 108.88(7)
Sn32 Sn31 Sn36 54.942(17)
Sn34 Sn31 Sn36 97.45(2)
Sn33 Sn31 Sn36 94.580(19)
Sn45 Sn31 Sn36 36.17(13)
Ni3 Sn32 Sn36 53.98(2)
Ni3 Sn32 Sn33 54.03(2)
Sn36 Sn32 Sn33 107.19(2)
Ni3 Sn32 Sn38 53.66(3)
Sn36 Sn32 Sn38 68.96(3)
Sn33 Sn32 Sn38 78.16(2)
Ni3 Sn32 Sn31 53.421(19)
Sn36 Sn32 Sn31 66.861(17)
Sn33 Sn32 Sn31 63.876(19)
Sn38 Sn32 Sn31 106.95(3)
Ni3 Sn33 Sn32 58.67(2)
Ni3 Sn33 Sn34 54.41(3)
Sn32 Sn33 Sn34 107.37(3)
Ni3 Sn33 Sn39 54.97(3)
Sn32 Sn33 Sn39 99.84(3)
Sn34 Sn33 Sn39 61.75(2)
Ni3 Sn33 Sn31 52.54(2)
Sn32 Sn33 Sn31 58.879(17)
Sn34 Sn33 Sn31 60.158(19)
Sn39 Sn33 Sn31 103.91(3)
Ni3 Sn34 Sn33 55.46(2)
Ni3 Sn34 Sn35 55.35(2)
Sn33 Sn34 Sn35 106.53(2)
Ni3 Sn34 Sn39 54.51(3)
Sn33 Sn34 Sn39 60.05(3)
Sn35 Sn34 Sn39 96.33(3)
Ni3 Sn34 Sn31 53.954(19)
Sn33 Sn34 Sn31 63.08(2)
Sn35 Sn34 Sn31 58.734(18)
Sn39 Sn34 Sn31 104.78(3)
Ni3 Sn35 Sn36 54.86(2)
Ni3 Sn35 Sn37 54.68(2)
Sn36 Sn35 Sn37 70.82(2)
Ni3 Sn35 Sn31 54.729(19)
Sn36 Sn35 Sn31 67.022(18)
Sn37 Sn35 Sn31 109.28(2)
Ni3 Sn35 Sn34 53.57(2)
Sn36 Sn35 Sn34 106.78(2)
Sn37 Sn35 Sn34 80.79(3)
Sn31 Sn35 Sn34 61.64(2)
Ni3 Sn36 Sn32 59.79(2)
Ni3 Sn36 Sn35 56.67(2)
Sn32 Sn36 Sn35 108.08(2)
Ni3 Sn36 Sn31 51.286(19)
Sn32 Sn36 Sn31 58.198(16)
Sn35 Sn36 Sn31 57.487(17)
Ni3 Sn37 Sn35 55.91(3)
Ni3 Sn37 Sn39 55.70(3)
Sn35 Sn37 Sn39 99.54(4)
Ni3 Sn37 Sn38 52.74(3)
Sn35 Sn37 Sn38 103.89(3)
Sn39 Sn37 Sn38 58.30(3)
Ni3 Sn38 Sn32 58.78(3)
Ni3 Sn38 Sn39 55.73(3)
Sn32 Sn38 Sn39 100.88(4)
Ni3 Sn38 Sn37 52.76(3)
Sn32 Sn38 Sn37 107.16(4)
Sn39 Sn38 Sn37 58.36(3)
Ni3 Sn39 Sn38 54.49(4)
Ni3 Sn39 Sn37 54.49(3)
Sn38 Sn39 Sn37 63.34(4)
Ni3 Sn39 Sn33 54.23(3)
Sn38 Sn39 Sn33 76.99(4)
Sn37 Sn39 Sn33 108.72(4)
Ni3 Sn39 Sn34 52.80(3)
Sn38 Sn39 Sn34 107.11(4)
Sn37 Sn39 Sn34 79.61(4)
Sn33 Sn39 Sn34 58.20(3)
Ni3 Sn42 Sn31 58.21(8)
Ni3 Sn42 Sn48 52.7(2)
Sn31 Sn42 Sn48 106.1(2)
Ni3 Sn42 Sn43 62.30(12)
Sn31 Sn42 Sn43 61.43(12)
Sn48 Sn42 Sn43 103.0(2)
Ni3 Sn42 Sn46 49.63(15)
Sn31 Sn42 Sn46 56.09(11)
Sn48 Sn42 Sn46 61.2(2)
Sn43 Sn42 Sn46 103.48(17)
Ni3 Sn43 Sn44 61.08(11)
Ni3 Sn43 Sn42 47.61(11)
Sn44 Sn43 Sn42 108.64(16)
Ni3 Sn43 Sn49 52.62(16)
Sn44 Sn43 Sn49 66.9(2)
Sn42 Sn43 Sn49 72.82(19)
Ni3 Sn43 Sn31 53.06(6)
Sn44 Sn43 Sn31 79.49(15)
Sn42 Sn43 Sn31 58.20(12)
Sn49 Sn43 Sn31 105.68(18)
Sn43 Sn44 Ni3 58.00(11)
Sn43 Sn44 Sn45 103.76(18)
Ni3 Sn44 Sn45 56.71(13)
Sn43 Sn44 Sn49 58.07(19)
Ni3 Sn44 Sn49 49.21(15)
Sn45 Sn44 Sn49 100.4(2)
Sn43 Sn44 Sn47 99.67(18)
Ni3 Sn44 Sn47 47.04(11)
Sn45 Sn44 Sn47 56.62(17)
Sn49 Sn44 Sn47 54.0(2)
Ni3 Sn45 Sn46 49.68(12)
Ni3 Sn45 Sn44 60.34(12)
Sn46 Sn45 Sn44 109.28(17)
Ni3 Sn45 Sn47 51.05(15)
Sn46 Sn45 Sn47 76.96(18)
Sn44 Sn45 Sn47 66.91(18)
Ni3 Sn45 Sn31 51.13(7)
Sn46 Sn45 Sn31 55.25(12)
Sn44 Sn45 Sn31 75.51(14)
Sn47 Sn45 Sn31 102.16(17)
Ni3 Sn46 Sn31 58.59(7)
Ni3 Sn46 Sn45 61.74(14)
Sn31 Sn46 Sn45 66.73(13)
Ni3 Sn46 Sn48 49.94(15)
Sn31 Sn46 Sn48 103.71(17)
Sn45 Sn46 Sn48 97.5(2)
Ni3 Sn46 Sn42 47.69(13)
Sn31 Sn46 Sn42 57.95(12)
Sn45 Sn46 Sn42 104.87(17)
Sn48 Sn46 Sn42 56.41(18)
Ni3 Sn47 Sn48 54.2(2)
Ni3 Sn47 Sn49 55.7(2)
Sn48 Sn47 Sn49 61.6(2)
Ni3 Sn47 Sn45 60.58(16)
Sn48 Sn47 Sn45 104.6(3)
Sn49 Sn47 Sn45 107.2(3)
Ni3 Sn47 Sn44 58.44(15)
Sn48 Sn47 Sn44 108.3(3)
Sn49 Sn47 Sn44 62.5(2)
Sn45 Sn47 Sn44 56.5(2)
Ni3 Sn48 Sn47 56.9(2)
Ni3 Sn48 Sn49 56.5(2)
Sn47 Sn48 Sn49 62.3(3)
Ni3 Sn48 Sn42 50.56(17)
Sn47 Sn48 Sn42 107.1(3)
Sn49 Sn48 Sn42 74.0(3)
Ni3 Sn48 Sn46 49.97(18)
Sn47 Sn48 Sn46 77.4(3)
Sn49 Sn48 Sn46 106.5(3)
Sn42 Sn48 Sn46 62.4(2)
Ni3 Sn49 Sn48 51.3(2)
Ni3 Sn49 Sn47 52.87(19)
Sn48 Sn49 Sn47 56.1(3)
Ni3 Sn49 Sn43 59.92(17)
Sn48 Sn49 Sn43 103.0(3)
Sn47 Sn49 Sn43 104.9(3)
Ni3 Sn49 Sn44 58.32(17)
Sn48 Sn49 Sn44 105.0(3)
Sn47 Sn49 Sn44 63.5(2)
Sn43 Sn49 Sn44 55.03(18)
O33A K1A O23A 98.22(12)
O33A K1A O36A 60.22(12)
O23A K1A O36A 121.45(12)
O33A K1A O16A 118.97(13)
O23A K1A O16A 137.31(12)
O36A K1A O16A 96.32(12)
O33A K1A O26A 135.43(13)
O23A K1A O26A 59.54(12)
O36A K1A O26A 96.84(12)
O16A K1A O26A 99.93(12)
O33A K1A O13A 96.82(12)
O23A K1A O13A 98.84(11)
O36A K1A O13A 134.66(12)
O16A K1A O13A 59.02(11)
O26A K1A O13A 122.92(12)
O33A K1A N1A 60.58(12)
O23A K1A N1A 60.28(12)
O36A K1A N1A 120.12(12)
O16A K1A N1A 119.31(13)
O26A K1A N1A 119.37(13)
O13A K1A N1A 60.95(12)
O33A K1A N2A 120.42(13)
O23A K1A N2A 118.85(13)
O36A K1A N2A 60.80(12)
O16A K1A N2A 60.77(13)
O26A K1A N2A 59.69(13)
O13A K1A N2A 118.94(13)
N1A K1A N2A 178.91(14)
C21A N1A C11A 110.0(5)
C21A N1A C31A 109.9(5)
C11A N1A C31A 109.4(5)
C21A N1A K1A 109.5(3)
C11A N1A K1A 108.4(3)
C31A N1A K1A 109.7(3)
C38A N2A C18A 110.6(5)
C38A N2A C28A 109.8(5)
C18A N2A C28A 109.4(5)
C38A N2A K1A 108.2(3)
C18A N2A K1A 109.0(4)
C28A N2A K1A 109.8(4)
N1A C11A C12A 114.8(5)
O13A C12A C11A 109.9(5)
C12A O13A C14A 111.1(4)
C12A O13A K1A 116.0(3)
C14A O13A K1A 113.2(3)
O13A C14A C15A 109.8(5)
O16A C15A C14A 109.2(5)
C15A O16A C17A 111.8(4)
C15A O16A K1A 117.3(3)
C17A O16A K1A 113.2(3)
O16A C17A C18A 109.1(5)
N2A C18A C17A 113.8(5)
N1A C21A C22A 114.2(5)
O23A C22A C21A 109.6(5)
C24A O23A C22A 112.0(4)
C24A O23A K1A 116.9(3)
C22A O23A K1A 118.0(3)
O23A C24A C25A 110.3(5)
O26A C25A C24A 110.1(5)
C27A O26A C25A 112.4(5)
C27A O26A K1A 118.1(4)
C25A O26A K1A 113.7(3)
O26A C27A C28A 110.0(6)
N2A C28A C27A 114.2(5)
N1A C31A C32A 113.4(5)
O33A C32A C31A 110.1(5)
C32A O33A C34A 112.2(5)
C32A O33A K1A 118.5(3)
C34A O33A K1A 115.9(3)
O33A C34A C35A 109.2(5)
O36A C35A C34A 109.6(5)
C35A O36A C37A 111.2(5)
C35A O36A K1A 112.4(3)
C37A O36A K1A 115.4(3)
O36A C37A C38A 109.3(5)
N2A C38A C37A 114.6(5)
O16B K1B O33B 126.70(13)
O16B K1B O23B 132.77(12)
O33B K1B O23B 95.61(12)
O16B K1B O26B 94.13(12)
O33B K1B O26B 134.83(12)
O23B K1B O26B 59.90(11)
O16B K1B O36B 104.29(12)
O33B K1B O36B 60.63(12)
O23B K1B O36B 115.55(12)
O26B K1B O36B 94.31(12)
O16B K1B O13B 59.61(11)
O33B K1B O13B 103.05(12)
O23B K1B O13B 94.48(11)
O26B K1B O13B 115.31(12)
O36B K1B O13B 146.04(12)
O16B K1B N2B 61.10(13)
O33B K1B N2B 119.76(13)
O23B K1B N2B 118.90(12)
O26B K1B N2B 59.93(12)
O36B K1B N2B 60.18(12)
O13B K1B N2B 119.81(13)
O16B K1B N1B 118.33(13)
O33B K1B N1B 61.11(13)
O23B K1B N1B 60.89(12)
O26B K1B N1B 119.70(12)
O36B K1B N1B 120.70(13)
O13B K1B N1B 59.50(12)
N2B K1B N1B 179.12(15)
C31B N1B C11B 110.9(5)
C31B N1B C21B 110.8(5)
C11B N1B C21B 109.7(5)
C31B N1B K1B 106.4(3)
C11B N1B K1B 111.3(3)
C21B N1B K1B 107.6(3)
C28B N2B C38B 109.3(5)
C28B N2B C18B 109.9(5)
C38B N2B C18B 110.1(5)
C28B N2B K1B 110.0(3)
C38B N2B K1B 110.9(3)
C18B N2B K1B 106.4(3)
N1B C11B C12B 113.4(5)
O13B C12B C11B 109.9(5)
C14B O13B C12B 111.5(5)
C14B O13B K1B 113.6(3)
C12B O13B K1B 115.2(3)
O13B C14B C15B 108.9(5)
O16B C15B C14B 109.6(5)
C15B O16B C17B 111.0(4)
C15B O16B K1B 117.0(3)
C17B O16B K1B 121.0(3)
O16B C17B C18B 110.2(5)
N2B C18B C17B 114.8(5)
N1B C21B C22B 114.1(5)
O23B C22B C21B 109.7(5)
C22B O23B C24B 110.5(4)
C22B O23B K1B 116.7(3)
C24B O23B K1B 114.6(3)
O23B C24B C25B 108.9(5)
O26B C25B C24B 109.5(5)
C25B O26B C27B 112.3(4)
C25B O26B K1B 113.4(3)
C27B O26B K1B 117.5(3)
O26B C27B C28B 109.0(5)
N2B C28B C27B 113.1(5)
N1B C31B C32B 115.5(5)
O33B C32B C31B 109.7(5)
C34B O33B C32B 110.9(5)
C34B O33B K1B 115.7(4)
C32B O33B K1B 119.5(3)
O33B C34B C35B 110.0(5)
O36B C35B C34B 109.8(5)
C37B O36B C35B 111.8(5)
C37B O36B K1B 114.7(3)
C35B O36B K1B 112.0(3)
O36B C37B C38B 110.1(5)
N2B C38B C37B 113.2(5)
O16C K1C O13C 61.4(2)
O16C K1C O23C 136.4(3)
O13C K1C O23C 97.7(2)
O16C K1C O26C 96.3(2)
O13C K1C O26C 118.8(2)
O23C K1C O26C 58.69(19)
O16C K1C O36C 103.1(3)
O13C K1C O36C 145.2(2)
O23C K1C O36C 112.3(3)
O26C K1C O36C 92.5(2)
O16C K1C O33C 126.6(3)
O13C K1C O33C 104.1(2)
O23C K1C O33C 94.3(2)
O26C K1C O33C 130.7(2)
O36C K1C O33C 58.1(3)
O16C K1C N1C 122.5(3)
O13C K1C N1C 62.1(2)
O23C K1C N1C 61.4(2)
O26C K1C N1C 119.5(2)
O36C K1C N1C 117.1(3)
O33C K1C N1C 60.2(3)
O16C K1C N2C 60.3(3)
O13C K1C N2C 120.9(3)
O23C K1C N2C 117.5(2)
O26C K1C N2C 59.9(2)
O36C K1C N2C 60.4(3)
O33C K1C N2C 117.6(3)
N1C K1C N2C 177.0(3)
C31C N1C C21C 109.6(8)
C31C N1C C11C 111.0(8)
C21C N1C C11C 109.4(7)
C31C N1C K1C 109.5(6)
C21C N1C K1C 109.5(5)
C11C N1C K1C 107.9(6)
C18C N2C C38C 109.6(9)
C18C N2C C28C 110.3(10)
C38C N2C C28C 109.1(10)
C18C N2C K1C 108.1(7)
C38C N2C K1C 109.8(7)
C28C N2C K1C 109.9(6)
N1C C11C C12C 112.8(8)
O13C C12C C11C 110.6(8)
C12C O13C C14C 108.8(8)
C12C O13C K1C 114.3(8)
C14C O13C K1C 112.8(7)
O13C C14C C15C 108.4(9)
O16C C15C C14C 110.6(9)
C15C O16C C17C 112.3(10)
C15C O16C K1C 115.4(7)
C17C O16C K1C 120.1(7)
O16C C17C C18C 109.6(12)
N2C C18C C17C 114.1(12)
N1C C21C C22C 113.4(8)
O23C C22C C21C 108.8(8)
C24C O23C C22C 109.5(7)
C24C O23C K1C 117.2(6)
C22C O23C K1C 114.5(7)
O23C C24C C25C 109.1(8)
O26C C25C C24C 110.5(9)
C25C O26C C27C 111.3(8)
C25C O26C K1C 116.0(6)
C27C O26C K1C 117.5(5)
O26C C27C C28C 110.0(9)
N2C C28C C27C 114.3(8)
N1C C31C C32C 114.8(9)
O33C C32C C31C 109.4(8)
C34C O33C C32C 112.6(10)
C34C O33C K1C 114.1(7)
C32C O33C K1C 116.8(7)
C35C C34C O33C 112.0(12)
C34C C35C O36C 110.4(9)
C37C O36C C35C 111.4(9)
C37C O36C K1C 112.4(7)
C35C O36C K1C 115.4(6)
O36C C37C C38C 110.3(9)
N2C C38C C37C 114.3(9)
O33D K1D O36D 60.57(13)
O33D K1D O16D 116.42(14)
O36D K1D O16D 96.19(13)
O33D K1D O26D 138.46(13)
O36D K1D O26D 97.63(13)
O16D K1D O26D 99.77(13)
O33D K1D O23D 98.43(13)
O36D K1D O23D 119.22(13)
O16D K1D O23D 139.76(13)
O26D K1D O23D 59.63(12)
O33D K1D O13D 97.90(13)
O36D K1D O13D 137.83(14)
O16D K1D O13D 59.26(13)
O26D K1D O13D 118.73(13)
O23D K1D O13D 98.41(13)
O33D K1D N2D 119.67(14)
O36D K1D N2D 60.21(13)
O16D K1D N2D 60.70(13)
O26D K1D N2D 60.68(13)
O23D K1D N2D 119.39(14)
O13D K1D N2D 118.48(13)
O33D K1D N1D 61.09(14)
O36D K1D N1D 120.59(14)
O16D K1D N1D 118.84(14)
O26D K1D N1D 119.00(14)
O23D K1D N1D 60.44(13)
O13D K1D N1D 60.92(13)
N2D K1D N1D 179.20(15)
C31D N1D C11D 111.0(5)
C31D N1D C21D 109.3(5)
C11D N1D C21D 109.3(6)
C31D N1D K1D 108.9(4)
C11D N1D K1D 108.6(4)
C21D N1D K1D 109.7(4)
C18D N2D C28D 110.3(5)
C18D N2D C38D 110.2(5)
C28D N2D C38D 109.5(5)
C18D N2D K1D 109.5(4)
C28D N2D K1D 107.7(3)
C38D N2D K1D 109.7(3)
N1D C11D C12D 114.7(6)
O13D C12D C11D 110.2(5)
C14D O13D C12D 109.3(5)
C14D O13D K1D 113.5(4)
C12D O13D K1D 115.1(4)
O13D C14D C15D 111.2(6)
O16D C15D C14D 110.8(6)
C17D O16D C15D 111.6(5)
C17D O16D K1D 119.0(4)
C15D O16D K1D 117.1(4)
O16D C17D C18D 110.8(5)
N2D C18D C17D 116.0(5)
N1D C21D C22D 113.3(5)
O23D C22D C21D 110.4(6)
C22D O23D C24D 112.5(5)
C22D O23D K1D 115.3(4)
C24D O23D K1D 115.4(3)
O23D C24D C25D 109.6(5)
O26D C25D C24D 110.2(5)
C27D O26D C25D 112.2(5)
C27D O26D K1D 118.8(4)
C25D O26D K1D 113.4(3)
O26D C27D C28D 109.7(5)
N2D C28D C27D 116.2(5)
N1D C31D C32D 114.4(5)
O33D C32D C31D 110.5(6)
C32D O33D C34D 111.5(5)
C32D O33D K1D 115.9(4)
C34D O33D K1D 114.4(4)
O33D C34D C35D 110.7(6)
O36D C35D C34D 110.0(6)
C35D O36D C37D 111.6(5)
C35D O36D K1D 113.7(4)
C37D O36D K1D 119.9(3)
O36D C37D C38D 109.3(5)
N2D C38D C37D 113.4(5)
O16E K1E O26E 97.57(14)
O16E K1E O33E 124.41(14)
O26E K1E O33E 132.90(13)
O16E K1E O13E 60.13(13)
O26E K1E O13E 122.93(13)
O33E K1E O13E 98.18(13)
O16E K1E O36E 98.95(14)
O26E K1E O36E 95.35(14)
O33E K1E O36E 60.93(14)
O13E K1E O36E 136.83(14)
O16E K1E O23E 135.08(13)
O26E K1E O23E 60.39(12)
O33E K1E O23E 95.23(13)
O13E K1E O23E 97.49(12)
O36E K1E O23E 120.28(14)
O16E K1E N2E 59.76(15)
O26E K1E N2E 60.50(15)
O33E K1E N2E 120.46(15)
O13E K1E N2E 119.52(15)
O36E K1E N2E 60.05(15)
O23E K1E N2E 120.51(15)
O16E K1E N1E 119.41(14)
O26E K1E N1E 119.43(13)
O33E K1E N1E 60.41(13)
O13E K1E N1E 59.58(13)
O36E K1E N1E 120.88(15)
O23E K1E N1E 59.55(12)
N2E K1E N1E 178.99(15)
C11E N1E C21E 109.6(5)
C11E N1E C31E 111.2(5)
C21E N1E C31E 110.2(5)
C11E N1E K1E 109.6(4)
C21E N1E K1E 109.2(3)
C31E N1E K1E 106.9(4)
C28E N2E C38E 110.6(6)
C28E N2E C18E 110.4(6)
C38E N2E C18E 110.5(6)
C28E N2E K1E 108.1(4)
C38E N2E K1E 108.5(4)
C18E N2E K1E 108.6(4)
N1E C11E C12E 113.7(5)
O13E C12E C11E 110.2(5)
C14E O13E C12E 111.5(5)
C14E O13E K1E 111.8(4)
C12E O13E K1E 117.2(3)
O13E C14E C15E 109.7(5)
O16E C15E C14E 108.4(5)
C15E O16E C17E 111.3(5)
C15E O16E K1E 116.5(4)
C17E O16E K1E 119.0(4)
O16E C17E C18E 109.2(6)
N2E C18E C17E 114.1(6)
N1E C21E C22E 112.5(5)
O23E C22E C21E 109.3(5)
C22E O23E C24E 111.6(5)
C22E O23E K1E 114.8(3)
C24E O23E K1E 112.6(3)
O23E C24E C25E 108.9(6)
O26E C25E C24E 110.6(5)
C25E O26E C27E 112.3(5)
C25E O26E K1E 114.4(4)
C27E O26E K1E 117.4(4)
O26E C27E C28E 109.3(6)
N2E C28E C27E 114.8(6)
N1E C31E C32E 114.2(5)
O33E C32E C31E 109.8(6)
C32E O33E C34E 111.5(6)
C32E O33E K1E 116.9(4)
C34E O33E K1E 112.2(4)
O33E C34E C35E 109.4(6)
O36E C35E C34E 108.8(7)
C35E O36E C37E 112.2(6)
C35E O36E K1E 113.1(4)
C37E O36E K1E 113.7(4)
O36E C37E C38E 107.6(7)
N2E C38E C37E 113.0(6)
O36F K1F O16F 93.52(12)
O36F K1F O23F 135.88(13)
O16F K1F O23F 125.24(13)
O36F K1F O33F 60.70(11)
O16F K1F O33F 134.93(12)
O23F K1F O33F 95.80(12)
O36F K1F O13F 112.98(13)
O16F K1F O13F 59.94(12)
O23F K1F O13F 105.23(13)
O33F K1F O13F 94.74(11)
O36F K1F O26F 96.58(12)
O16F K1F O26F 102.74(13)
O23F K1F O26F 58.27(12)
O33F K1F O26F 115.63(13)
O13F K1F O26F 145.60(13)
O36F K1F N1F 120.48(13)
O16F K1F N1F 119.17(13)
O23F K1F N1F 61.79(13)
O33F K1F N1F 61.23(12)
O13F K1F N1F 60.59(13)
O26F K1F N1F 119.24(14)
O36F K1F N2F 61.46(13)
O16F K1F N2F 60.07(13)
O23F K1F N2F 116.96(13)
O33F K1F N2F 120.65(13)
O13F K1F N2F 119.04(14)
O26F K1F N2F 59.82(13)
N1F K1F N2F 178.06(14)
C11F N1F C21F 109.9(5)
C11F N1F C31F 109.4(5)
C21F N1F C31F 110.8(5)
C11F N1F K1F 111.2(4)
C21F N1F K1F 106.5(3)
C31F N1F K1F 109.0(3)
C28F N2F C18F 109.6(5)
C28F N2F C38F 110.6(5)
C18F N2F C38F 111.0(5)
C28F N2F K1F 110.9(4)
C18F N2F K1F 107.3(3)
C38F N2F K1F 107.4(3)
N1F C11F C12F 113.3(5)
O13F C12F C11F 109.3(5)
C14F O13F C12F 110.8(5)
C14F O13F K1F 114.0(3)
C12F O13F K1F 113.0(4)
O13F C14F C15F 110.5(5)
O16F C15F C14F 109.1(6)
C17F O16F C15F 111.7(5)
C17F O16F K1F 122.5(4)
C15F O16F K1F 115.3(3)
O16F C17F C18F 109.0(5)
N2F C18F C17F 115.1(5)
N1F C21F C22F 115.7(5)
O23F C22F C21F 109.7(5)
C22F O23F C24F 111.3(5)
C22F O23F K1F 117.6(3)
C24F O23F K1F 116.0(4)
O23F C24F C25F 109.5(5)
O26F C25F C24F 109.0(5)
C25F O26F C27F 111.6(5)
C25F O26F K1F 116.9(4)
C27F O26F K1F 116.9(4)
O26F C27F C28F 109.4(6)
N2F C28F C27F 114.5(6)
N1F C31F C32F 112.8(5)
O33F C32F C31F 109.5(5)
C34F O33F C32F 110.2(4)
C34F O33F K1F 112.7(3)
C32F O33F K1F 115.2(3)
O33F C34F C35F 109.6(5)
O36F C35F C34F 109.9(5)
C35F O36F C37F 111.3(4)
C35F O36F K1F 115.2(3)
C37F O36F K1F 118.0(3)
O36F C37F C38F 109.1(5)
N2F C38F C37F 113.9(5)
N1G C2G C3G 108.0(9)
N4G C3G C2G 117.0(10)
N1H C2H C3H 113.7(13)
N4H C3H C2H 113.2(14)
N1I C2I C3I 121.6(9)
N4I C3I C2I 114.3(10)
C2J C1J C6J 118.8(15)
C3J C2J C1J 122.1(18)
C2J C3J C4J 123(2)
C3J C4J C5J 116(2)
C6J C5J C4J 122.0(16)
C5J C6J C1J 118.8(14)
C5J C6J C7J 124.5(13)
C1J C6J C7J 116.7(14)

loop_
_geom_bond_atom_site_label_1
_geom_bond_atom_site_label_2
_geom_bond_distance
Ni1 Sn26 2.410(5)
Ni1 Sn17 2.520(3)
Ni1 Sn57 2.535(15)
Ni1 Sn15 2.538(6)
Ni1 Sn28 2.551(4)
Ni1 Sn29 2.579(9)
Ni1 Sn22 2.586(3)
Ni1 Sn13 2.5927(13)
Ni1 Sn11 2.5959(8)
Ni1 Sn23 2.617(3)
Ni1 Sn18 2.6263(16)
Ni1 Sn16 2.6350(19)
Sn11 Sn22 2.864(4)
Sn11 Sn14 2.914(3)
Sn11 Sn12 3.0143(15)
Sn11 Sn24 3.112(8)
Sn11 Sn15 3.240(10)
Sn11 Sn13 3.2409(14)
Sn11 Sn25 3.29(2)
Sn12 Sn13 2.9710(12)
Sn12 Sn16 2.996(2)
Sn12 Sn17 3.104(3)
Sn13 Sn14 3.020(3)
Sn13 Sn17 3.140(5)
Sn14 Sn18 2.946(4)
Sn14 Sn15 2.990(10)
Sn15 Sn19 3.016(9)
Sn15 Sn16 3.036(11)
Sn16 Sn19 3.043(4)
Sn17 Sn18 3.014(5)
Sn17 Sn19 3.039(5)
Sn18 Sn19 3.111(4)
Sn22 Sn27 2.942(5)
Sn22 Sn26 2.949(6)
Sn22 Sn23 2.982(4)
Sn23 Sn28 2.905(6)
Sn23 Sn24 2.960(10)
Sn24 Sn25 2.96(3)
Sn25 Sn29 2.95(2)
Sn25 Sn26 3.22(2)
Sn26 Sn29 2.943(11)
Sn26 Sn27 3.033(11)
Sn27 Sn29 2.969(11)
Sn27 Sn28 3.069(12)
Sn28 Sn29 2.822(10)
Sn57 Sn67 1.36(5)
Ni3 Sn42 2.355(4)
Ni3 Sn48 2.425(9)
Ni3 Sn46 2.426(3)
Ni3 Sn47 2.503(6)
Ni3 Sn34 2.5857(10)
Ni3 Sn36 2.5873(8)
Ni3 Sn49 2.592(8)
Ni3 Sn38 2.6038(14)
Ni3 Sn37 2.6046(11)
Ni3 Sn33 2.6191(9)
Ni3 Sn31 2.6202(8)
Ni3 Sn39 2.6433(13)
Sn31 Sn46 2.870(4)
Sn31 Sn42 2.931(4)
Sn31 Sn35 3.0121(7)
Sn31 Sn43 3.029(4)
Sn31 Sn32 3.0394(7)
Sn31 Sn34 3.1010(8)
Sn31 Sn33 3.1876(8)
Sn31 Sn45 3.209(4)
Sn31 Sn36 3.2886(7)
Sn32 Sn36 2.9274(8)
Sn32 Sn33 2.9858(9)
Sn32 Sn38 2.9879(14)
Sn33 Sn34 2.9902(10)
Sn33 Sn39 3.0484(13)
Sn34 Sn35 3.0403(13)
Sn34 Sn39 3.0991(12)
Sn35 Sn36 2.9434(9)
Sn35 Sn37 2.9884(11)
Sn37 Sn39 3.0033(15)
Sn37 Sn38 3.1527(15)
Sn38 Sn39 3.0012(13)
Sn42 Sn48 2.968(10)
Sn42 Sn43 2.998(7)
Sn42 Sn46 3.159(8)
Sn43 Sn44 2.909(6)
Sn43 Sn49 3.013(9)
Sn44 Sn45 2.986(8)
Sn44 Sn49 3.265(8)
Sn44 Sn47 3.295(7)
Sn45 Sn46 2.963(8)
Sn45 Sn47 2.992(8)
Sn46 Sn48 3.122(10)
Sn47 Sn48 2.788(11)
Sn47 Sn49 2.976(11)
Sn48 Sn49 2.957(10)
K1A O33A 2.799(4)
K1A O23A 2.805(4)
K1A O36A 2.838(4)
K1A O16A 2.851(4)
K1A O26A 2.856(4)
K1A O13A 2.857(4)
K1A N1A 2.998(5)
K1A N2A 3.020(5)
N1A C21A 1.455(7)
N1A C11A 1.460(7)
N1A C31A 1.482(7)
N2A C38A 1.462(8)
N2A C18A 1.466(8)
N2A C28A 1.478(8)
C11A C12A 1.503(8)
C12A O13A 1.421(7)
O13A C14A 1.425(7)
C14A C15A 1.480(9)
C15A O16A 1.416(7)
O16A C17A 1.431(7)
C17A C18A 1.502(9)
C21A C22A 1.493(9)
C22A O23A 1.420(7)
O23A C24A 1.407(7)
C24A C25A 1.471(9)
C25A O26A 1.427(7)
O26A C27A 1.400(7)
C27A C28A 1.495(10)
C31A C32A 1.506(9)
C32A O33A 1.420(7)
O33A C34A 1.423(7)
C34A C35A 1.481(9)
C35A O36A 1.420(7)
O36A C37A 1.424(7)
C37A C38A 1.499(9)
K1B O16B 2.761(4)
K1B O33B 2.769(4)
K1B O23B 2.824(4)
K1B O26B 2.856(4)
K1B O36B 2.874(4)
K1B O13B 2.894(4)
K1B N2B 2.994(4)
K1B N1B 3.019(5)
N1B C31B 1.459(8)
N1B C11B 1.476(8)
N1B C21B 1.480(7)
N2B C28B 1.471(7)
N2B C38B 1.474(7)
N2B C18B 1.478(8)
C11B C12B 1.491(9)
C12B O13B 1.422(7)
O13B C14B 1.419(7)
C14B C15B 1.490(9)
C15B O16B 1.422(7)
O16B C17B 1.422(7)
C17B C18B 1.490(9)
C21B C22B 1.491(9)
C22B O23B 1.423(6)
O23B C24B 1.423(7)
C24B C25B 1.485(8)
C25B O26B 1.419(7)
O26B C27B 1.433(6)
C27B C28B 1.496(8)
C31B C32B 1.489(9)
C32B O33B 1.433(7)
O33B C34B 1.418(8)
C34B C35B 1.482(10)
C35B O36B 1.437(7)
O36B C37B 1.413(7)
C37B C38B 1.503(9)
K1C O16C 2.752(7)
K1C O13C 2.773(9)
K1C O23C 2.817(6)
K1C O26C 2.885(6)
K1C O36C 2.891(8)
K1C O33C 2.892(8)
K1C N1C 2.971(7)
K1C N2C 3.018(8)
N1C C31C 1.459(12)
N1C C21C 1.472(9)
N1C C11C 1.493(11)
N2C C18C 1.450(15)
N2C C38C 1.473(17)
N2C C28C 1.482(12)
C11C C12C 1.511(12)
C12C O13C 1.390(13)
O13C C14C 1.453(10)
C14C C15C 1.476(17)
C15C O16C 1.407(14)
O16C C17C 1.433(15)
C17C C18C 1.49(2)
C21C C22C 1.500(11)
C22C O23C 1.450(9)
O23C C24C 1.435(8)
C24C C25C 1.481(11)
C25C O26C 1.408(9)
O26C C27C 1.414(10)
C27C C28C 1.499(12)
C31C C32C 1.491(15)
C32C O33C 1.422(13)
O33C C34C 1.416(13)
C34C C35C 1.401(17)
C35C O36C 1.435(15)
O36C C37C 1.412(13)
C37C C38C 1.487(17)
K1D O33D 2.814(4)
K1D O36D 2.819(4)
K1D O16D 2.822(4)
K1D O26D 2.829(4)
K1D O23D 2.861(4)
K1D O13D 2.862(4)
K1D N2D 2.981(5)
K1D N1D 3.000(5)
N1D C31D 1.463(8)
N1D C11D 1.470(8)
N1D C21D 1.474(8)
N2D C18D 1.458(8)
N2D C28D 1.464(8)
N2D C38D 1.468(7)
C11D C12D 1.488(10)
C12D O13D 1.423(8)
O13D C14D 1.411(8)
C14D C15D 1.451(10)
C15D O16D 1.422(8)
O16D C17D 1.410(8)
C17D C18D 1.499(9)
C21D C22D 1.501(9)
C22D O23D 1.404(8)
O23D C24D 1.408(7)
C24D C25D 1.475(9)
C25D O26D 1.425(7)
O26D C27D 1.417(7)
C27D C28D 1.476(9)
C31D C32D 1.505(10)
C32D O33D 1.412(8)
O33D C34D 1.421(8)
C34D C35D 1.473(10)
C35D O36D 1.422(7)
O36D C37D 1.423(7)
C37D C38D 1.514(9)
K1E O16E 2.784(4)
K1E O26E 2.798(4)
K1E O33E 2.809(4)
K1E O13E 2.836(4)
K1E O36E 2.837(5)
K1E O23E 2.861(4)
K1E N2E 3.053(6)
K1E N1E 3.060(5)
N1E C11E 1.458(8)
N1E C21E 1.473(8)
N1E C31E 1.477(8)
N2E C28E 1.462(10)
N2E C38E 1.467(9)
N2E C18E 1.474(9)
C11E C12E 1.493(9)
C12E O13E 1.425(8)
O13E C14E 1.410(7)
C14E C15E 1.482(9)
C15E O16E 1.421(7)
O16E C17E 1.422(8)
C17E C18E 1.487(10)
C21E C22E 1.493(8)
C22E O23E 1.417(7)
O23E C24E 1.418(7)
C24E C25E 1.489(9)
C25E O26E 1.404(8)
O26E C27E 1.443(8)
C27E C28E 1.494(11)
C31E C32E 1.483(10)
C32E O33E 1.414(8)
O33E C34E 1.419(8)
C34E C35E 1.494(12)
C35E O36E 1.425(9)
O36E C37E 1.436(9)
C37E C38E 1.499(11)
K1F O36F 2.790(4)
K1F O16F 2.794(4)
K1F O23F 2.824(4)
K1F O33F 2.828(4)
K1F O13F 2.869(4)
K1F O26F 2.889(4)
K1F N1F 2.970(5)
K1F N2F 2.985(5)
N1F C11F 1.468(8)
N1F C21F 1.471(8)
N1F C31F 1.476(7)
N2F C28F 1.459(8)
N2F C18F 1.461(8)
N2F C38F 1.467(8)
C11F C12F 1.504(9)
C12F O13F 1.425(8)
O13F C14F 1.421(7)
C14F C15F 1.484(10)
C15F O16F 1.424(7)
O16F C17F 1.422(7)
C17F C18F 1.499(10)
C21F C22F 1.500(10)
C22F O23F 1.420(7)
O23F C24F 1.424(8)
C24F C25F 1.479(9)
C25F O26F 1.410(7)
O26F C27F 1.417(8)
C27F C28F 1.503(10)
C31F C32F 1.500(8)
C32F O33F 1.429(7)
O33F C34F 1.422(7)
C34F C35F 1.486(8)
C35F O36F 1.415(7)
O36F C37F 1.426(7)
C37F C38F 1.516(9)
N1G C2G 1.446(9)
C2G C3G 1.488(10)
C3G N4G 1.397(10)
C3K N4K 1.385(12)
N1H C2H 1.413(11)
C2H C3H 1.478(9)
C3H N4H 1.385(11)
N1I C2I 1.393(9)
C2I C3I 1.477(10)
C3I N4I 1.376(10)
C1J C2J 1.394(17)
C1J C6J 1.409(14)
C2J C3J 1.34(2)
C3J C4J 1.40(2)
C4J C5J 1.44(2)
C5J C6J 1.399(17)
C6J C7J 1.441(16)
